data_7054299
loop_
_publ_author_name
'Sheikh, Javeed Ahmad'
'Adhikary, Amit'
'Konar, Sanjit'

_publ_section_title
;
 Magnetic refrigeration and slow magnetic relaxation in tetranuclear
 lanthanide cages (Ln = Gd, Dy) with in situ ligand transformation
;
_journal_issue 7
_journal_name_full 'New Journal of Chemistry'
_journal_page_first 3006
_journal_paper_doi 10.1039/c4nj00349g
_journal_volume 38
_journal_year 2014
_chemical_formula_moiety 'C86 H64 Gd4 N20 O20'
_chemical_formula_sum 'C86 H64 Gd4 N20 O20'
_chemical_formula_weight 2326.58
_chemical_name_systematic
; 
 ? 
;
_space_group_IT_number 14
_symmetry_cell_setting monoclinic
_symmetry_space_group_name_Hall '-P 2yn'
_symmetry_space_group_name_H-M 'P 1 21/n 1'
_atom_sites_solution_hydrogens geom
_atom_sites_solution_primary direct
_atom_sites_solution_secondary difmap
_audit_creation_method SHELXL-97
_cell_angle_alpha 90.00
_cell_angle_beta 92.249(10)
_cell_angle_gamma 90.00
_cell_formula_units_Z 4
_cell_length_a 14.799(2)
_cell_length_b 21.032(3)
_cell_length_c 32.997(5)
_cell_measurement_reflns_used 18994
_cell_measurement_temperature 296(2)
_cell_measurement_theta_max 17.27
_cell_measurement_theta_min 2.44
_cell_volume 10262(3)
_computing_cell_refinement 'Bruker SMART'
_computing_data_collection 'Bruker SMART'
_computing_data_reduction 'Bruker SAINT'
_computing_molecular_graphics 'Bruker SHELXTL'
_computing_publication_material 'Bruker SHELXTL'
_computing_structure_refinement 'SHELXL-97 (Sheldrick, 2008)'
_computing_structure_solution 'SHELXS-97 (Sheldrick, 2008)'
_diffrn_ambient_temperature 296(2)
_diffrn_measured_fraction_theta_full 1.00
_diffrn_measured_fraction_theta_max 1.00
_diffrn_measurement_device_type 'Bruker APEX-II CCD'
_diffrn_measurement_method '\f and \w scans'
_diffrn_radiation_monochromator graphite
_diffrn_radiation_source 'fine-focus sealed tube'
_diffrn_radiation_type MoK\a
_diffrn_radiation_wavelength 0.71073
_diffrn_reflns_av_R_equivalents 0.1323
_diffrn_reflns_av_sigmaI/netI 0.1206
_diffrn_reflns_limit_h_max 17
_diffrn_reflns_limit_h_min -17
_diffrn_reflns_limit_k_max 25
_diffrn_reflns_limit_k_min -25
_diffrn_reflns_limit_l_max 39
_diffrn_reflns_limit_l_min -39
_diffrn_reflns_number 64459
_diffrn_reflns_theta_full 25.45
_diffrn_reflns_theta_max 25.45
_diffrn_reflns_theta_min 2.38
_exptl_absorpt_coefficient_mu 2.622
_exptl_absorpt_correction_T_max 0.480
_exptl_absorpt_correction_T_min 0.346
_exptl_absorpt_correction_type multi-scan
_exptl_absorpt_process_details multi-scan
_exptl_crystal_colour brown
_exptl_crystal_density_diffrn 1.506
_exptl_crystal_density_method 'not measured'
_exptl_crystal_description Plate
_exptl_crystal_F_000 4544
_exptl_crystal_size_max 0.42
_exptl_crystal_size_mid 0.36
_exptl_crystal_size_min 0.28
_refine_diff_density_max 1.305
_refine_diff_density_min -1.318
_refine_diff_density_rms 0.145
_refine_ls_extinction_method none
_refine_ls_goodness_of_fit_ref 1.023
_refine_ls_hydrogen_treatment mixed
_refine_ls_matrix_type full
_refine_ls_number_parameters 1184
_refine_ls_number_reflns 18994
_refine_ls_number_restraints 602
_refine_ls_restrained_S_all 1.005
_refine_ls_R_factor_all 0.1276
_refine_ls_R_factor_gt 0.0741
_refine_ls_shift/su_max 0.001
_refine_ls_shift/su_mean 0.000
_refine_ls_structure_factor_coef Fsqd
_refine_ls_weighting_details 'calc w=1/[\s^2^(Fo^2^)+(0.1000P)^2^+0.6634P] where P=(Fo^2^+2Fc^2^)/3'
_refine_ls_weighting_scheme calc
_refine_ls_wR_factor_gt 0.1763
_refine_ls_wR_factor_ref 0.1960
_reflns_number_gt 14843
_reflns_number_total 18994
_reflns_threshold_expression >2sigma(I)
_cod_data_source_file c4nj00349g2.cif
_cod_data_source_block complex1
_cod_depositor_comments
;
The following automatic conversions were performed:

'_symmetry_cell_setting' value 'Monoclinic' changed to 'monoclinic'
according to
/usr/data/users/saulius/crontab/automatic-downloads/current/RSC/lib/dictionaries/cif_core.dic
dictionary named 'cif_core.dic' version 2.4.2 from 2011-04-26.

Automatic conversion script
Id: cif_fix_values 2281 2013-09-26 08:29:07Z andrius 
;
_cod_original_sg_symbol_H-M P21/n
_cod_database_code 7054299

loop_
_symmetry_equiv_pos_as_xyz
'x, y, z'
'-x+1/2, y+1/2, -z+1/2'
'-x, -y, -z'
'x-1/2, -y-1/2, z-1/2'

loop_
_atom_site_label
_atom_site_type_symbol
_atom_site_fract_x
_atom_site_fract_y
_atom_site_fract_z
_atom_site_U_iso_or_equiv
_atom_site_adp_type
_atom_site_occupancy
_atom_site_symmetry_multiplicity
_atom_site_calc_flag
_atom_site_refinement_flags
C72 C 0.8140(4) 0.8346(3) 0.2095(2) 0.076(3) Uani 1 1 d GU
C73 C 0.7773(5) 0.8053(4) 0.2428(2) 0.090(3) Uani 1 1 d GU
C74 C 0.7887(6) 0.8324(5) 0.2811(2) 0.108(3) Uani 1 1 d GU
H74 H 0.7641 0.8128 0.3034 0.130 Uiso 1 1 calc R
C94 C 0.8368(7) 0.8888(5) 0.2860(2) 0.133(4) Uani 1 1 d GU
H94 H 0.8444 0.9070 0.3116 0.160 Uiso 1 1 calc R
C95 C 0.8735(7) 0.9181(4) 0.2527(3) 0.133(4) Uani 1 1 d GU
H95 H 0.9057 0.9559 0.2560 0.160 Uiso 1 1 calc R
C75 C 0.8621(5) 0.8910(4) 0.2144(2) 0.093(3) Uani 1 1 d GU
Gd1 Gd 0.66330(3) 0.83309(2) 0.044186(18) 0.05626(17) Uani 1 1 d U
Gd2 Gd 0.74318(3) 0.73211(3) 0.136531(18) 0.05531(17) Uani 1 1 d U
Gd3 Gd 0.90579(3) 0.77874(2) 0.055196(17) 0.04872(16) Uani 1 1 d U
Gd4 Gd 0.95029(3) 0.62901(2) 0.103656(17) 0.04849(16) Uani 1 1 d U
O1 O 0.5797(4) 0.7537(3) 0.0020(2) 0.0613(16) Uani 1 1 d U
C90 C 0.5620(8) 0.7625(5) -0.0422(4) 0.081(4) Uani 1 1 d U
H90A H 0.5892 0.7282 -0.0566 0.121 Uiso 1 1 calc R
H90B H 0.5875 0.8021 -0.0505 0.121 Uiso 1 1 calc R
H90C H 0.4980 0.7627 -0.0480 0.121 Uiso 1 1 calc R
O3 O 0.4274(6) 0.7831(4) 0.1267(3) 0.106(3) Uani 1 1 d U
O4 O 0.7745(4) 0.7641(3) 0.0164(2) 0.0525(13) Uani 1 1 d U
O5 O 0.7530(4) 0.6528(3) -0.0187(2) 0.061(2) Uani 1 1 d U
O6 O 0.9895(4) 0.7415(3) 0.1114(2) 0.0507(13) Uani 1 1 d U
O7 O 0.9625(4) 0.6776(3) 0.0396(2) 0.0494(13) Uani 1 1 d U
O8 O 0.9306(5) 0.7148(3) 0.2264(2) 0.073(2) Uani 1 1 d U
O9 O 1.0255(4) 0.7701(3) -0.00029(19) 0.0487(14) Uani 1 1 d U
O10 O 1.1180(4) 0.6257(3) 0.0809(2) 0.0523(16) Uani 1 1 d U
O11 O 1.0610(4) 0.6565(3) 0.1627(2) 0.0541(15) Uani 1 1 d U
O12 O 0.8210(4) 0.6876(3) 0.0831(2) 0.0504(12) Uani 1 1 d U
O13 O 0.7848(4) 0.8197(3) 0.0922(2) 0.0534(12) Uani 1 1 d U
N1 N 0.6291(6) 0.6446(4) 0.1447(3) 0.0691(18) Uani 1 1 d U
O20 O 0.6159(5) 0.8005(3) 0.1453(2) 0.0714(18) Uani 1 1 d U
N3 N 0.5459(5) 0.9015(4) -0.0007(3) 0.0596(18) Uani 1 1 d U
C87 C 0.4110(6) 0.8780(4) 0.0339(3) 0.049(2) Uani 1 1 d U
O14 O 0.5325(4) 0.8373(3) 0.0755(2) 0.0706(19) Uani 1 1 d U
N6 N 0.9865(5) 0.8726(3) 0.0838(3) 0.0498(17) Uani 1 1 d U
N7 N 0.8339(5) 0.5417(4) 0.1230(2) 0.0552(17) Uani 1 1 d U
O15 O 0.8628(4) 0.6588(3) 0.1601(2) 0.0557(14) Uani 1 1 d U
O44 O 1.0253(4) 0.5375(3) 0.1161(2) 0.0536(17) Uani 1 1 d U
N10 N 1.1396(6) 0.3830(4) 0.1738(3) 0.065(2) Uani 1 1 d U
O18 O 0.6422(4) 0.7302(3) 0.0770(2) 0.0602(14) Uani 1 1 d U
O16 O 0.8106(5) 0.8103(3) 0.1724(2) 0.0677(17) Uani 1 1 d U
C01 C 0.3849(10) 0.7431(9) 0.1520(5) 0.149(6) Uani 1 1 d U
H01A H 0.3937 0.7577 0.1794 0.224 Uiso 1 1 calc R
H01B H 0.4095 0.7011 0.1497 0.224 Uiso 1 1 calc R
H01C H 0.3214 0.7422 0.1449 0.224 Uiso 1 1 calc R
C1 C 0.5583(8) 0.6959(5) 0.0174(3) 0.067(3) Uani 1 1 d U
C2 C 0.5930(7) 0.6870(5) 0.0569(3) 0.057(2) Uani 1 1 d U
C3 C 0.5707(7) 0.6269(5) 0.0760(4) 0.072(3) Uani 1 1 d U
C4 C 0.5809(8) 0.6128(6) 0.1167(4) 0.080(3) Uani 1 1 d U
H4 H 0.5505 0.5770 0.1256 0.096 Uiso 1 1 calc R
C5 C 0.5949(10) 0.8480(7) 0.1737(5) 0.140(6) Uani 1 1 d U
H5A H 0.6223 0.8374 0.1997 0.210 Uiso 1 1 calc R
H5B H 0.5305 0.8505 0.1759 0.210 Uiso 1 1 calc R
H5C H 0.6176 0.8882 0.1649 0.210 Uiso 1 1 calc R
N27 N 0.8811(5) 0.8737(4) 0.0134(3) 0.0540(16) Uani 1 1 d U
C7 C 0.8251(5) 0.8770(4) -0.0252(3) 0.048(2) Uani 1 1 d U
H7 H 0.8469 0.9097 -0.0435 0.058 Uiso 1 1 calc R
N17 N 0.7306(5) 0.8910(4) -0.0119(3) 0.0626(18) Uani 1 1 d U
C9 C 0.6785(6) 0.9257(4) -0.0373(3) 0.056(2) Uani 1 1 d U
C10 C 0.5890(6) 0.9344(4) -0.0342(3) 0.055(2) Uani 1 1 d U
C11 C 0.4621(7) 0.9039(5) 0.0041(4) 0.062(3) Uani 1 1 d U
H11 H 0.4295 0.9269 -0.0157 0.074 Uiso 1 1 calc R
C12 C 0.4440(7) 0.8445(5) 0.0690(4) 0.060(2) Uani 1 1 d U
C13 C 0.3855(8) 0.8145(5) 0.0964(4) 0.068(3) Uani 1 1 d U
C14 C 1.0547(12) 0.2438(7) 0.2344(4) 0.125(4) Uani 1 1 d U
C15 C 0.2941(8) 0.8253(6) 0.0909(4) 0.083(3) Uani 1 1 d U
H15 H 0.2550 0.8104 0.1101 0.099 Uiso 1 1 calc R
C16 C 0.2593(8) 0.8577(6) 0.0576(4) 0.087(4) Uani 1 1 d U
H16 H 0.1971 0.8634 0.0541 0.105 Uiso 1 1 calc R
C17 C 0.5323(8) 0.9660(5) -0.0604(4) 0.079(3) Uani 1 1 d U
N15 N 0.4857(6) 0.9936(5) -0.0836(3) 0.084(3) Uani 1 1 d U
C19 C 0.8235(7) 0.8117(5) -0.0447(3) 0.064(3) Uani 1 1 d U
C20 C 0.8417(7) 0.8059(5) -0.0846(3) 0.065(3) Uani 1 1 d U
H20 H 0.8603 0.8411 -0.0992 0.078 Uiso 1 1 calc R
C21 C 0.8324(6) 0.7479(5) -0.1031(4) 0.065(3) Uani 1 1 d U
H21 H 0.8469 0.7436 -0.1302 0.078 Uiso 1 1 calc R
C22 C 0.8030(7) 0.6972(5) -0.0832(3) 0.064(3) Uani 1 1 d U
H22 H 0.7958 0.6585 -0.0966 0.077 Uiso 1 1 calc R
C23 C 0.7832(6) 0.7018(5) -0.0431(3) 0.053(2) Uani 1 1 d U
C24 C 0.7932(6) 0.7581(5) -0.0226(3) 0.0517(17) Uani 1 1 d U
C25 C 0.7217(7) 0.5971(5) -0.0406(4) 0.077(4) Uani 1 1 d U
H25A H 0.6752 0.6091 -0.0603 0.115 Uiso 1 1 calc R
H25B H 0.6977 0.5670 -0.0220 0.115 Uiso 1 1 calc R
H25C H 0.7712 0.5782 -0.0542 0.115 Uiso 1 1 calc R
C26 C 0.9112(7) 0.9261(4) 0.0291(3) 0.056(3) Uani 1 1 d U
C27 C 0.9657(7) 0.9311(5) 0.0628(4) 0.068(3) Uani 1 1 d U
C28 C 1.0401(8) 0.8785(5) 0.1161(4) 0.077(3) Uani 1 1 d U
H28 H 1.0595 0.9193 0.1230 0.093 Uiso 1 1 calc R
C29 C 1.0721(7) 0.8260(5) 0.1424(3) 0.059(3) Uani 1 1 d U
C30 C 1.0519(6) 0.7624(5) 0.1393(3) 0.052(2) Uani 1 1 d U
C31 C 0.9880(6) 0.6630(4) 0.0034(3) 0.044(2) Uani 1 1 d U
C32 C 1.0232(5) 0.7117(4) -0.0196(3) 0.039(2) Uani 1 1 d U
C33 C 1.0494(7) 0.6997(5) -0.0594(3) 0.060(3) Uani 1 1 d U
H33 H 1.0753 0.7318 -0.0745 0.072 Uiso 1 1 calc R
C34 C 1.0364(6) 0.6395(4) -0.0760(3) 0.047(3) Uani 1 1 d U
H34 H 1.0537 0.6317 -0.1023 0.056 Uiso 1 1 calc R
C35 C 0.9987(6) 0.5918(4) -0.0545(3) 0.053(3) Uani 1 1 d U
H35 H 0.9899 0.5521 -0.0664 0.064 Uiso 1 1 calc R
C36 C 0.9721(6) 0.6027(4) -0.0131(3) 0.043(2) Uani 1 1 d U
C37 C 0.9200(6) 0.5536(4) 0.0059(3) 0.047(2) Uani 1 1 d U
H37 H 0.9079 0.5174 -0.0095 0.056 Uiso 1 1 calc R
N19 N 0.8884(5) 0.5545(4) 0.0418(2) 0.0503(17) Uani 1 1 d U
C39 C 0.8331(7) 0.5055(5) 0.0530(3) 0.055(2) Uani 1 1 d U
C40 C 0.7951(7) 0.4592(4) 0.0235(3) 0.057(3) Uani 1 1 d U
N18 N 0.7684(6) 0.4262(4) -0.0001(3) 0.072(3) Uani 1 1 d U
C42 C 0.8074(7) 0.5006(4) 0.0915(3) 0.052(2) Uani 1 1 d U
C43 C 0.8217(7) 0.5235(5) 0.1604(3) 0.062(3) Uani 1 1 d U
H43 H 0.7960 0.4837 0.1644 0.075 Uiso 1 1 calc R
C44 C 0.8446(8) 0.5600(5) 0.1945(3) 0.071(3) Uani 1 1 d U
C45 C 0.8722(7) 0.6270(5) 0.1930(3) 0.063(3) Uani 1 1 d U
C46 C 0.9047(8) 0.6530(6) 0.2300(4) 0.069(3) Uani 1 1 d U
C47 C 0.9808(9) 0.7440(6) 0.2601(4) 0.102(5) Uani 1 1 d U
H47A H 0.9414 0.7502 0.2822 0.153 Uiso 1 1 calc R
H47B H 1.0040 0.7844 0.2518 0.153 Uiso 1 1 calc R
H47C H 1.0301 0.7169 0.2687 0.153 Uiso 1 1 calc R
C48 C 0.9098(8) 0.6207(6) 0.2650(4) 0.084(4) Uani 1 1 d U
H48 H 0.9328 0.6403 0.2884 0.101 Uiso 1 1 calc R
C49 C 0.8812(10) 0.5586(6) 0.2663(4) 0.101(5) Uani 1 1 d U
H49 H 0.8842 0.5369 0.2909 0.122 Uiso 1 1 calc R
C50 C 0.8476(9) 0.5270(6) 0.2313(4) 0.085(4) Uani 1 1 d U
H50 H 0.8277 0.4851 0.2326 0.102 Uiso 1 1 calc R
C51 C 1.0688(6) 0.8222(4) -0.0220(3) 0.048(3) Uani 1 1 d U
H51A H 1.1292 0.8099 -0.0283 0.071 Uiso 1 1 calc R
H51B H 1.0710 0.8595 -0.0052 0.071 Uiso 1 1 calc R
H51C H 1.0346 0.8311 -0.0466 0.071 Uiso 1 1 calc R
C52 C 1.1163(6) 0.5283(4) 0.1175(3) 0.0495(18) Uani 1 1 d U
C53 C 1.1715(6) 0.5758(4) 0.1004(3) 0.0495(18) Uani 1 1 d U
C54 C 1.1691(7) 0.6803(5) 0.0672(3) 0.057(3) Uani 1 1 d U
H54A H 1.2070 0.6962 0.0893 0.085 Uiso 1 1 calc R
H54B H 1.1280 0.7130 0.0581 0.085 Uiso 1 1 calc R
H54C H 1.2060 0.6677 0.0453 0.085 Uiso 1 1 calc R
C55 C 1.2623(6) 0.5715(5) 0.0986(3) 0.061(3) Uani 1 1 d U
H55 H 1.2962 0.6010 0.0848 0.073 Uiso 1 1 calc R
C56 C 1.3020(7) 0.5197(5) 0.1191(3) 0.067(3) Uani 1 1 d U
H56 H 1.3648 0.5172 0.1207 0.081 Uiso 1 1 calc R
C57 C 1.2549(7) 0.4738(5) 0.1366(3) 0.062(3) Uani 1 1 d U
H57 H 1.2842 0.4395 0.1490 0.074 Uiso 1 1 calc R
C58 C 1.1617(7) 0.4783(5) 0.1359(3) 0.054(3) Uani 1 1 d U
C59 C 1.1063(7) 0.4333(5) 0.1562(3) 0.061(3) Uani 1 1 d U
H59 H 1.0443 0.4405 0.1568 0.073 Uiso 1 1 calc R
C60 C 1.0771(8) 0.3428(5) 0.1926(3) 0.070(3) Uani 1 1 d U
C61 C 1.1137(9) 0.2889(6) 0.2116(4) 0.086(3) Uani 1 1 d U
N23 N 1.2006(7) 0.2722(5) 0.2115(3) 0.093(3) Uani 1 1 d U
H23A H 1.2387 0.2955 0.1992 0.112 Uiso 1 1 calc R
H23B H 1.2187 0.2383 0.2239 0.112 Uiso 1 1 calc R
C63 C 1.0964(8) 0.6118(5) 0.1927(3) 0.067(3) Uani 1 1 d U
H63A H 1.1604 0.6069 0.1899 0.101 Uiso 1 1 calc R
H63B H 1.0671 0.5714 0.1888 0.101 Uiso 1 1 calc R
H63C H 1.0852 0.6274 0.2194 0.101 Uiso 1 1 calc R
C64 C 1.0883(7) 0.7198(5) 0.1677(3) 0.060(3) Uani 1 1 d U
C65 C 1.1525(7) 0.7375(5) 0.1973(3) 0.058(3) Uani 1 1 d U
H65 H 1.1804 0.7079 0.2146 0.069 Uiso 1 1 calc R
C66 C 1.1734(8) 0.8034(5) 0.1998(4) 0.073(3) Uani 1 1 d U
H66 H 1.2128 0.8185 0.2202 0.088 Uiso 1 1 calc R
C67 C 1.1358(7) 0.8434(5) 0.1725(4) 0.074(3) Uani 1 1 d U
H67 H 1.1534 0.8858 0.1737 0.089 Uiso 1 1 calc R
C68 C 0.9975(8) 0.9912(5) 0.0784(4) 0.079(4) Uani 1 1 d U
N20 N 1.0172(7) 1.0398(4) 0.0899(3) 0.086(4) Uani 1 1 d U
C70 C 0.8877(7) 0.9882(5) 0.0090(4) 0.066(3) Uani 1 1 d U
N21 N 0.8653(7) 1.0355(4) -0.0047(3) 0.093(4) Uani 1 1 d U
O17 O 0.8943(8) 0.9186(4) 0.1784(3) 0.131(3) Uani 1 1 d U
N24 N 0.7063(6) 0.7135(5) 0.2090(3) 0.077(2) Uani 1 1 d U
C78 C 0.6649(8) 0.6589(7) 0.2152(4) 0.090(3) Uani 1 1 d U
C79 C 0.6250(8) 0.6221(6) 0.1835(4) 0.082(3) Uani 1 1 d U
C80 C 0.5167(8) 0.5818(6) 0.0514(4) 0.093(3) Uani 1 1 d U
H80 H 0.5004 0.5432 0.0628 0.112 Uiso 1 1 calc R
C81 C 0.4892(9) 0.5948(6) 0.0117(5) 0.112(4) Uani 1 1 d U
H81 H 0.4577 0.5646 -0.0038 0.134 Uiso 1 1 calc R
C82 C 0.5092(8) 0.6526(5) -0.0041(4) 0.086(3) Uani 1 1 d U
H82 H 0.4887 0.6625 -0.0304 0.103 Uiso 1 1 calc R
O19 O 0.6722(5) 0.9333(3) 0.0792(3) 0.089(2) Uani 1 1 d U
C83 C 0.9823(9) 0.3536(7) 0.1962(4) 0.099(4) Uani 1 1 d U
C84 C 0.6553(11) 0.6338(8) 0.2554(5) 0.134(5) Uani 1 1 d U
C85 C 0.5697(10) 0.5705(7) 0.1925(4) 0.112(4) Uani 1 1 d U
N13 N 0.6521(10) 0.6158(9) 0.2885(4) 0.198(7) Uani 1 1 d U
N14 N 0.5240(11) 0.5268(7) 0.1963(5) 0.187(6) Uani 1 1 d U
N16 N 0.7383(7) 0.9774(5) -0.1024(3) 0.095(4) Uani 1 1 d U
C86 C 0.7151(6) 0.9554(5) -0.0730(4) 0.064(3) Uani 1 1 d U
C88 C 0.7399(8) 0.4533(5) 0.0991(4) 0.075(3) Uani 1 1 d U
C89 C 0.9409(16) 0.9812(8) 0.1855(6) 0.225(9) Uani 1 1 d U
H89A H 0.9767 0.9794 0.2103 0.338 Uiso 1 1 calc R
H89B H 0.8964 1.0142 0.1872 0.338 Uiso 1 1 calc R
H89C H 0.9793 0.9900 0.1634 0.338 Uiso 1 1 calc R
C91 C 0.3147(7) 0.8807(6) 0.0305(4) 0.080(3) Uani 1 1 d U
H91 H 0.2887 0.9001 0.0075 0.096 Uiso 1 1 calc R
N22 N 0.6861(9) 0.4141(6) 0.1055(3) 0.130(4) Uani 1 1 d U
C92 C 0.7371(8) 0.9758(5) 0.0971(4) 0.089(2) Uani 1 1 d U
H92A H 0.7873 0.9520 0.1085 0.134 Uiso 1 1 calc R
H92B H 0.7098 0.9999 0.1181 0.134 Uiso 1 1 calc R
H92C H 0.7581 1.0043 0.0767 0.134 Uiso 1 1 calc R
C93 C 0.7289(9) 0.7469(8) 0.2392(4) 0.108(4) Uani 1 1 d U
H93 H 0.7108 0.7305 0.2638 0.129 Uiso 1 1 calc R
N25 N 0.9093(9) 0.3697(7) 0.1929(5) 0.150(6) Uani 1 1 d U
N26 N 1.0084(12) 0.2142(7) 0.2513(5) 0.173(6) Uani 1 1 d U

loop_
_atom_site_aniso_label
_atom_site_aniso_U_11
_atom_site_aniso_U_22
_atom_site_aniso_U_33
_atom_site_aniso_U_23
_atom_site_aniso_U_13
_atom_site_aniso_U_12
C72 0.070(7) 0.083(5) 0.074(4) -0.001(4) -0.010(5) 0.013(4)
C73 0.096(8) 0.096(6) 0.078(5) -0.013(4) 0.020(6) 0.012(5)
C74 0.072(8) 0.160(7) 0.093(5) -0.050(5) 0.009(7) 0.031(6)
C94 0.135(9) 0.162(7) 0.103(4) -0.066(5) 0.014(6) 0.003(6)
C95 0.135(9) 0.162(7) 0.103(4) -0.066(5) 0.014(6) 0.003(6)
C75 0.105(9) 0.085(6) 0.086(5) -0.020(4) -0.014(6) -0.009(5)
Gd1 0.0490(3) 0.0449(3) 0.0748(4) -0.0058(3) 0.0010(3) 0.0118(2)
Gd2 0.0479(3) 0.0508(3) 0.0677(4) -0.0029(3) 0.0084(3) 0.0060(3)
Gd3 0.0478(3) 0.0324(3) 0.0662(4) -0.0029(3) 0.0043(3) 0.0057(2)
Gd4 0.0487(3) 0.0357(3) 0.0615(4) -0.0006(3) 0.0071(3) 0.0038(2)
O1 0.046(3) 0.056(3) 0.081(3) -0.004(3) -0.001(3) 0.008(3)
C90 0.090(8) 0.067(7) 0.084(5) 0.010(5) -0.009(7) -0.017(7)
O3 0.092(5) 0.099(6) 0.128(6) 0.041(5) 0.003(4) -0.002(5)
O4 0.052(2) 0.042(3) 0.064(2) -0.001(2) 0.002(2) 0.008(2)
O5 0.053(4) 0.044(3) 0.085(5) -0.010(3) 0.007(4) 0.013(3)
O6 0.047(2) 0.033(2) 0.071(3) -0.006(2) -0.004(2) 0.001(2)
O7 0.053(3) 0.037(2) 0.059(3) -0.002(2) 0.010(2) 0.002(2)
O8 0.060(4) 0.069(4) 0.090(5) -0.016(4) 0.007(4) 0.006(4)
O9 0.050(3) 0.035(3) 0.061(3) -0.006(2) 0.008(3) 0.000(3)
O10 0.050(3) 0.043(3) 0.064(4) -0.001(3) 0.009(3) 0.001(2)
O11 0.055(3) 0.044(3) 0.063(3) -0.003(3) 0.001(3) 0.012(3)
O12 0.048(2) 0.046(2) 0.058(3) 0.001(2) 0.007(2) 0.0024(18)
O13 0.047(2) 0.049(2) 0.064(3) -0.001(2) 0.0039(19) 0.005(2)
N1 0.051(3) 0.065(4) 0.093(4) 0.004(3) 0.023(3) 0.001(3)
O20 0.061(3) 0.067(4) 0.088(4) -0.007(3) 0.021(3) 0.013(3)
N3 0.042(3) 0.047(4) 0.089(4) -0.005(3) 0.001(3) 0.011(3)
C87 0.040(4) 0.052(5) 0.054(5) -0.020(4) 0.006(3) 0.031(4)
O14 0.053(3) 0.076(4) 0.083(4) 0.008(3) 0.005(3) 0.025(3)
N6 0.046(3) 0.037(3) 0.067(4) -0.013(3) 0.013(3) 0.010(3)
N7 0.060(4) 0.053(3) 0.054(3) 0.000(3) 0.019(4) -0.001(3)
O15 0.058(3) 0.055(3) 0.055(3) 0.000(2) 0.006(2) 0.007(2)
O44 0.056(3) 0.031(3) 0.074(4) 0.001(3) 0.007(3) 0.000(2)
N10 0.079(5) 0.058(4) 0.056(6) 0.008(4) 0.003(4) -0.012(4)
O18 0.049(3) 0.049(3) 0.082(3) -0.002(2) 0.000(2) 0.008(2)
O16 0.075(4) 0.059(3) 0.069(3) -0.013(3) 0.008(3) -0.002(3)
C01 0.114(11) 0.195(12) 0.135(10) 0.085(8) -0.037(9) -0.051(10)
C1 0.072(7) 0.060(4) 0.067(5) -0.008(4) 0.001(5) 0.002(4)
C2 0.051(6) 0.048(4) 0.072(5) -0.010(4) 0.011(4) 0.011(4)
C3 0.066(7) 0.057(5) 0.094(5) 0.011(4) 0.013(5) 0.005(5)
C4 0.065(7) 0.081(7) 0.097(4) 0.018(5) 0.019(6) -0.017(5)
C5 0.123(11) 0.119(9) 0.180(13) -0.069(8) 0.021(10) 0.031(8)
N27 0.057(4) 0.042(3) 0.064(4) -0.002(3) 0.013(3) 0.010(3)
C7 0.011(3) 0.034(4) 0.099(5) 0.006(4) -0.004(3) 0.007(3)
N17 0.045(3) 0.055(4) 0.088(4) 0.011(3) 0.001(3) 0.012(3)
C9 0.042(4) 0.035(5) 0.092(5) 0.003(4) 0.008(4) 0.021(4)
C10 0.043(4) 0.040(5) 0.083(6) -0.018(4) 0.004(3) 0.011(4)
C11 0.042(4) 0.060(6) 0.083(6) -0.005(5) -0.002(4) 0.003(4)
C12 0.052(4) 0.040(5) 0.088(6) 0.000(4) 0.004(4) 0.014(4)
C13 0.071(4) 0.040(6) 0.095(6) -0.007(4) 0.012(4) 0.000(5)
C14 0.178(8) 0.108(8) 0.088(10) 0.044(6) 0.003(7) -0.052(8)
C15 0.061(4) 0.098(9) 0.090(7) -0.005(6) 0.018(5) 0.004(6)
C16 0.059(5) 0.107(10) 0.097(8) 0.002(6) 0.014(5) -0.003(6)
C17 0.076(6) 0.051(6) 0.109(8) 0.005(5) -0.002(6) 0.035(5)
N15 0.070(6) 0.087(7) 0.093(8) 0.000(5) -0.020(5) 0.011(5)
C19 0.079(7) 0.047(4) 0.066(4) 0.006(3) 0.000(5) 0.012(4)
C20 0.074(7) 0.063(5) 0.057(5) 0.013(4) -0.008(6) 0.012(5)
C21 0.046(6) 0.083(5) 0.067(6) -0.003(4) 0.006(5) 0.011(5)
C22 0.069(7) 0.061(5) 0.062(5) -0.010(4) -0.010(5) 0.022(5)
C23 0.040(5) 0.053(4) 0.063(4) -0.001(3) -0.007(4) 0.022(4)
C24 0.045(4) 0.045(3) 0.065(3) -0.002(3) 0.003(3) 0.011(3)
C25 0.065(7) 0.070(5) 0.094(9) -0.016(6) -0.016(7) 0.004(5)
C26 0.064(6) 0.026(3) 0.080(6) -0.009(3) 0.013(4) 0.018(4)
C27 0.051(6) 0.037(4) 0.115(7) 0.002(4) -0.010(5) -0.002(4)
C28 0.098(8) 0.043(5) 0.088(7) -0.009(4) -0.014(5) -0.001(5)
C29 0.067(6) 0.042(4) 0.068(6) -0.011(4) -0.004(4) 0.000(4)
C30 0.047(5) 0.047(3) 0.060(6) -0.015(4) -0.003(4) 0.007(4)
C31 0.035(5) 0.038(3) 0.060(4) 0.004(3) 0.004(4) 0.006(4)
C32 0.026(4) 0.030(3) 0.061(4) -0.006(3) 0.009(4) 0.001(3)
C33 0.059(6) 0.050(4) 0.073(5) -0.016(4) 0.028(5) -0.016(5)
C34 0.067(6) 0.048(5) 0.025(5) -0.004(4) 0.000(4) 0.011(5)
C35 0.058(6) 0.035(4) 0.068(5) -0.005(4) 0.011(5) 0.005(4)
C36 0.036(5) 0.030(4) 0.062(5) 0.005(3) 0.005(4) 0.008(4)
C37 0.068(6) 0.020(4) 0.053(4) 0.003(4) 0.011(4) 0.015(4)
N19 0.055(4) 0.043(3) 0.054(3) -0.005(3) 0.008(3) 0.002(3)
C39 0.050(6) 0.053(5) 0.064(4) -0.005(4) 0.011(4) 0.006(4)
C40 0.072(7) 0.026(5) 0.075(6) 0.001(4) 0.012(6) 0.005(4)
N18 0.084(6) 0.058(5) 0.075(7) -0.014(4) 0.008(5) -0.015(5)
C42 0.056(5) 0.032(4) 0.069(4) 0.005(4) 0.004(5) 0.006(3)
C43 0.068(7) 0.054(5) 0.066(4) 0.011(4) 0.017(5) -0.003(5)
C44 0.100(8) 0.070(5) 0.046(4) 0.005(4) 0.023(6) -0.003(6)
C45 0.078(7) 0.058(4) 0.053(4) -0.006(3) 0.012(4) 0.024(4)
C46 0.072(7) 0.070(5) 0.064(5) 0.002(4) -0.003(6) 0.013(5)
C47 0.097(9) 0.089(8) 0.118(10) -0.025(7) -0.018(8) 0.012(7)
C48 0.099(9) 0.097(5) 0.055(5) 0.000(5) -0.024(7) 0.012(6)
C49 0.165(13) 0.087(6) 0.053(5) 0.015(5) 0.002(8) 0.018(8)
C50 0.104(9) 0.086(6) 0.066(5) 0.014(4) 0.007(7) -0.001(7)
C51 0.038(5) 0.032(4) 0.073(7) 0.003(5) 0.005(4) -0.009(4)
C52 0.051(3) 0.024(3) 0.075(5) -0.009(3) 0.032(3) 0.004(2)
C53 0.051(3) 0.024(3) 0.075(5) -0.009(3) 0.032(3) 0.004(2)
C54 0.058(5) 0.071(5) 0.041(7) 0.011(5) 0.001(5) -0.018(5)
C55 0.042(4) 0.066(5) 0.077(8) -0.001(5) 0.023(5) 0.006(4)
C56 0.038(5) 0.073(6) 0.090(9) 0.003(5) 0.001(5) -0.001(4)
C57 0.053(4) 0.061(6) 0.071(8) -0.010(5) 0.000(5) -0.003(4)
C58 0.056(4) 0.040(4) 0.066(7) -0.001(4) 0.016(5) 0.008(4)
C59 0.073(6) 0.046(5) 0.064(7) 0.000(4) 0.011(5) -0.008(4)
C60 0.089(4) 0.063(5) 0.059(7) 0.008(4) 0.014(6) -0.015(4)
C61 0.119(6) 0.084(6) 0.055(8) 0.025(5) -0.009(6) -0.022(5)
N23 0.129(5) 0.078(7) 0.069(7) 0.029(6) -0.034(6) -0.007(5)
C63 0.109(9) 0.043(5) 0.048(6) -0.009(4) -0.014(5) -0.006(6)
C64 0.064(6) 0.050(4) 0.065(6) -0.003(4) -0.002(4) 0.004(4)
C65 0.056(6) 0.052(4) 0.065(7) -0.017(5) -0.007(4) 0.021(4)
C66 0.071(7) 0.058(5) 0.088(8) -0.015(5) -0.017(5) 0.006(5)
C67 0.074(7) 0.041(5) 0.106(8) -0.009(5) -0.016(5) -0.013(5)
C68 0.079(8) 0.044(4) 0.113(9) -0.022(5) 0.004(7) 0.006(5)
N20 0.114(8) 0.046(4) 0.096(8) -0.012(5) -0.030(7) 0.006(5)
C70 0.070(7) 0.037(4) 0.090(8) 0.009(5) 0.007(6) 0.004(5)
N21 0.092(7) 0.042(5) 0.144(10) 0.022(5) -0.002(7) 0.015(5)
O17 0.195(9) 0.084(5) 0.120(5) -0.022(5) 0.054(6) -0.022(5)
N24 0.070(5) 0.092(5) 0.072(3) 0.005(3) 0.024(3) 0.005(3)
C78 0.057(7) 0.120(6) 0.093(4) 0.037(4) 0.001(6) -0.014(5)
C79 0.071(7) 0.073(6) 0.103(4) 0.031(5) 0.009(6) 0.004(4)
C80 0.083(8) 0.071(6) 0.127(6) 0.002(5) 0.005(7) -0.018(6)
C81 0.100(10) 0.079(6) 0.153(7) 0.007(7) -0.037(8) -0.021(6)
C82 0.086(8) 0.055(5) 0.113(7) -0.015(5) -0.027(6) 0.008(5)
O19 0.086(4) 0.054(3) 0.126(5) -0.026(3) -0.015(4) 0.019(3)
C83 0.101(4) 0.094(9) 0.106(11) 0.008(8) 0.050(7) -0.003(6)
C84 0.150(13) 0.150(11) 0.101(5) 0.041(6) 0.002(9) -0.066(10)
C85 0.108(9) 0.109(7) 0.116(10) 0.049(6) -0.023(8) -0.033(6)
N13 0.157(11) 0.323(18) 0.114(6) 0.087(9) 0.007(9) -0.131(12)
N14 0.196(12) 0.157(9) 0.204(15) 0.094(10) -0.040(12) -0.093(7)
N16 0.112(8) 0.091(7) 0.082(6) 0.019(6) -0.001(6) 0.010(6)
C86 0.036(5) 0.067(7) 0.088(6) 0.012(5) 0.001(5) 0.024(5)
C88 0.092(7) 0.054(6) 0.082(8) 0.000(6) 0.026(6) -0.015(4)
C89 0.40(2) 0.094(9) 0.189(18) -0.046(9) 0.093(16) -0.086(10)
C91 0.044(4) 0.095(9) 0.102(8) 0.003(6) 0.013(5) 0.023(6)
N22 0.167(9) 0.135(9) 0.090(9) 0.000(7) 0.039(8) -0.085(6)
C92 0.086(4) 0.054(3) 0.126(5) -0.026(3) -0.015(4) 0.019(3)
C93 0.093(9) 0.143(7) 0.089(6) -0.014(5) 0.041(7) -0.026(6)
N25 0.103(5) 0.144(12) 0.209(14) 0.035(10) 0.082(9) 0.012(7)
N26 0.231(13) 0.158(12) 0.133(11) 0.048(9) 0.060(9) -0.058(10)

loop_
_atom_type_symbol
_atom_type_description
_atom_type_scat_dispersion_real
_atom_type_scat_dispersion_imag
_atom_type_scat_source
C C 0.0033 0.0016 'International Tables Vol C Tables 4.2.6.8 and 6.1.1.4'
N N 0.0061 0.0033 'International Tables Vol C Tables 4.2.6.8 and 6.1.1.4'
O O 0.0106 0.0060 'International Tables Vol C Tables 4.2.6.8 and 6.1.1.4'
Gd Gd -0.1653 3.9035 'International Tables Vol C Tables 4.2.6.8 and 6.1.1.4'
H H 0.0000 0.0000 'International Tables Vol C Tables 4.2.6.8 and 6.1.1.4'

loop_
_geom_angle_atom_site_label_1
_geom_angle_atom_site_label_2
_geom_angle_atom_site_label_3
_geom_angle
O16 C72 C73 123.8(5)
O16 C72 C75 116.1(5)
C73 C72 C75 120.0
C74 C73 C72 120.0
C74 C73 C93 118.2(8)
C72 C73 C93 121.8(8)
C94 C74 C73 120.0
C94 C74 H74 120.0
C73 C74 H74 120.0
C74 C94 C95 120.0
C74 C94 H94 120.0
C95 C94 H94 120.0
C94 C95 C75 120.0
C94 C95 H95 120.0
C75 C95 H95 120.0
C95 C75 C72 120.0
C95 C75 O17 124.0(6)
C72 C75 O17 115.9(6)
O14 Gd1 O13 110.2(2)
O14 Gd1 O19 77.0(3)
O13 Gd1 O19 76.0(2)
O14 Gd1 O4 145.1(2)
O13 Gd1 O4 70.7(2)
O19 Gd1 O4 133.4(2)
O14 Gd1 O18 72.6(2)
O13 Gd1 O18 72.8(2)
O19 Gd1 O18 124.6(3)
O4 Gd1 O18 74.7(2)
O14 Gd1 N17 135.5(3)
O13 Gd1 N17 104.1(2)
O19 Gd1 N17 84.9(3)
O4 Gd1 N17 73.0(2)
O18 Gd1 N17 146.6(3)
O14 Gd1 O1 82.2(2)
O13 Gd1 O1 130.3(2)
O19 Gd1 O1 151.5(2)
O4 Gd1 O1 73.3(2)
O18 Gd1 O1 65.3(2)
N17 Gd1 O1 96.8(3)
O14 Gd1 N3 71.2(3)
O13 Gd1 N3 154.1(2)
O19 Gd1 N3 79.4(3)
O4 Gd1 N3 123.8(2)
O18 Gd1 N3 129.3(2)
N17 Gd1 N3 65.7(3)
O1 Gd1 N3 75.6(2)
O14 Gd1 Gd3 143.78(18)
O13 Gd1 Gd3 37.22(16)
O19 Gd1 Gd3 100.70(18)
O4 Gd1 Gd3 35.93(15)
O18 Gd1 Gd3 80.02(15)
N17 Gd1 Gd3 79.07(18)
O1 Gd1 Gd3 107.61(15)
N3 Gd1 Gd3 144.67(19)
O14 Gd1 Gd2 84.27(18)
O13 Gd1 Gd2 37.36(15)
O19 Gd1 Gd2 95.4(2)
O4 Gd1 Gd2 77.08(16)
O18 Gd1 Gd2 37.25(16)
N17 Gd1 Gd2 138.23(18)
O1 Gd1 Gd2 101.75(16)
N3 Gd1 Gd2 155.45(19)
Gd3 Gd1 Gd2 59.763(16)
O16 Gd2 O12 118.1(2)
O16 Gd2 O20 80.3(3)
O12 Gd2 O20 138.1(2)
O16 Gd2 O18 133.6(2)
O12 Gd2 O18 71.9(2)
O20 Gd2 O18 69.2(2)
O16 Gd2 O13 69.3(2)
O12 Gd2 O13 73.0(2)
O20 Gd2 O13 80.7(2)
O18 Gd2 O13 71.9(2)
O16 Gd2 O15 89.6(2)
O12 Gd2 O15 67.4(2)
O20 Gd2 O15 154.2(2)
O18 Gd2 O15 131.5(2)
O13 Gd2 O15 117.9(2)
O16 Gd2 N24 73.7(3)
O12 Gd2 N24 142.1(3)
O20 Gd2 N24 77.1(3)
O18 Gd2 N24 128.4(3)
O13 Gd2 N24 139.3(3)
O15 Gd2 N24 77.3(3)
O16 Gd2 N1 140.1(3)
O12 Gd2 N1 98.0(3)
O20 Gd2 N1 83.8(3)
O18 Gd2 N1 71.3(3)
O13 Gd2 N1 143.1(3)
O15 Gd2 N1 89.2(2)
N24 Gd2 N1 67.2(3)
O16 Gd2 Gd3 84.41(19)
O12 Gd2 Gd3 39.42(15)
O20 Gd2 Gd3 116.89(18)
O18 Gd2 Gd3 79.61(16)
O13 Gd2 Gd3 37.10(14)
O15 Gd2 Gd3 85.24(16)
N24 Gd2 Gd3 151.9(2)
N1 Gd2 Gd3 135.2(2)
O16 Gd2 Gd1 97.46(19)
O12 Gd2 Gd1 76.71(15)
O20 Gd2 Gd1 63.08(18)
O18 Gd2 Gd1 37.71(15)
O13 Gd2 Gd1 35.93(14)
O15 Gd2 Gd1 142.31(16)
N24 Gd2 Gd1 140.2(2)
N1 Gd2 Gd1 107.5(2)
Gd3 Gd2 Gd1 58.926(16)
O16 Gd2 Gd4 102.37(18)
O12 Gd2 Gd4 32.96(15)
O20 Gd2 Gd4 170.68(18)
O18 Gd2 Gd4 103.29(15)
O13 Gd2 Gd4 91.87(14)
O15 Gd2 Gd4 35.06(16)
N24 Gd2 Gd4 112.2(2)
N1 Gd2 Gd4 99.17(19)
Gd3 Gd2 Gd4 55.053(15)
Gd1 Gd2 Gd4 107.62(2)
O4 Gd3 O6 144.0(2)
O4 Gd3 O7 93.3(2)
O6 Gd3 O7 71.8(2)
O4 Gd3 O13 72.4(2)
O6 Gd3 O13 95.8(2)
O7 Gd3 O13 136.5(2)
O4 Gd3 N27 72.1(2)
O6 Gd3 N27 141.9(2)
O7 Gd3 N27 131.4(2)
O13 Gd3 N27 83.9(2)
O4 Gd3 N6 134.6(2)
O6 Gd3 N6 74.4(2)
O7 Gd3 N6 129.4(2)
O13 Gd3 N6 82.9(2)
N27 Gd3 N6 67.8(3)
O4 Gd3 O12 71.1(2)
O6 Gd3 O12 72.9(2)
O7 Gd3 O12 64.8(2)
O13 Gd3 O12 71.8(2)
N27 Gd3 O12 140.5(2)
N6 Gd3 O12 135.7(2)
O4 Gd3 O9 100.5(2)
O6 Gd3 O9 100.5(2)
O7 Gd3 O9 61.6(2)
O13 Gd3 O9 159.5(2)
N27 Gd3 O9 75.6(2)
N6 Gd3 O9 89.6(2)
O12 Gd3 O9 124.99(19)
O4 Gd3 C24 24.3(2)
O6 Gd3 C24 152.1(2)
O7 Gd3 C24 82.8(2)
O13 Gd3 C24 95.0(2)
N27 Gd3 C24 64.9(3)
N6 Gd3 C24 132.6(3)
O12 Gd3 C24 86.3(2)
O9 Gd3 C24 76.2(2)
O4 Gd3 Gd4 105.48(15)
O6 Gd3 Gd4 42.69(14)
O7 Gd3 Gd4 40.66(16)
O13 Gd3 Gd4 102.66(15)
N27 Gd3 Gd4 172.07(19)
N6 Gd3 Gd4 116.97(18)
O12 Gd3 Gd4 40.85(14)
O9 Gd3 Gd4 97.71(13)
C24 Gd3 Gd4 109.71(18)
O4 Gd3 Gd1 37.70(16)
O6 Gd3 Gd1 130.84(16)
O7 Gd3 Gd1 126.85(15)
O13 Gd3 Gd1 37.18(15)
N27 Gd3 Gd1 65.03(18)
N6 Gd3 Gd1 103.77(17)
O12 Gd3 Gd1 77.14(14)
O9 Gd3 Gd1 128.67(14)
C24 Gd3 Gd1 58.19(18)
Gd4 Gd3 Gd1 117.860(18)
O4 Gd3 Gd2 79.34(17)
O6 Gd3 Gd2 71.46(15)
O7 Gd3 Gd2 99.35(15)
O13 Gd3 Gd2 38.56(15)
N27 Gd3 Gd2 121.59(18)
N6 Gd3 Gd2 104.22(19)
O12 Gd3 Gd2 36.65(14)
O9 Gd3 Gd2 160.93(13)
C24 Gd3 Gd2 102.61(19)
Gd4 Gd3 Gd2 64.436(15)
Gd1 Gd3 Gd2 61.311(17)
O44 Gd4 O12 152.8(2)
O44 Gd4 O7 118.6(2)
O12 Gd4 O7 66.7(2)
O44 Gd4 O15 111.1(2)
O12 Gd4 O15 68.2(2)
O7 Gd4 O15 130.2(2)
O44 Gd4 O6 134.0(2)
O12 Gd4 O6 73.2(2)
O7 Gd4 O6 69.4(2)
O15 Gd4 O6 78.4(2)
O44 Gd4 O11 76.0(2)
O12 Gd4 O11 126.1(2)
O7 Gd4 O11 120.9(2)
O15 Gd4 O11 72.5(2)
O6 Gd4 O11 63.9(2)
O44 Gd4 N7 71.3(2)
O12 Gd4 N7 84.4(2)
O7 Gd4 N7 126.6(2)
O15 Gd4 N7 67.2(2)
O6 Gd4 N7 144.0(2)
O11 Gd4 N7 112.4(2)
O44 Gd4 O10 64.1(2)
O12 Gd4 O10 134.4(2)
O7 Gd4 O10 69.5(2)
O15 Gd4 O10 141.0(2)
O6 Gd4 O10 80.38(19)
O11 Gd4 O10 68.9(2)
N7 Gd4 O10 133.7(2)
O44 Gd4 N19 78.0(2)
O12 Gd4 N19 80.7(2)
O7 Gd4 N19 67.1(2)
O15 Gd4 N19 124.2(2)
O6 Gd4 N19 135.3(2)
O11 Gd4 N19 153.2(2)
N7 Gd4 N19 64.5(2)
O10 Gd4 N19 93.7(2)
O44 Gd4 Gd3 156.04(17)
O12 Gd4 Gd3 43.77(15)
O7 Gd4 Gd3 40.42(14)
O15 Gd4 Gd3 91.23(16)
O6 Gd4 Gd3 40.10(15)
O11 Gd4 Gd3 103.99(14)
N7 Gd4 Gd3 127.98(18)
O10 Gd4 Gd3 93.18(14)
N19 Gd4 Gd3 97.01(17)
O44 Gd4 Gd2 143.44(17)
O12 Gd4 Gd2 32.74(16)
O7 Gd4 Gd2 95.49(15)
O15 Gd4 Gd2 36.03(16)
O6 Gd4 Gd2 67.84(14)
O11 Gd4 Gd2 98.48(14)
N7 Gd4 Gd2 78.02(17)
O10 Gd4 Gd2 148.06(13)
N19 Gd4 Gd2 106.42(16)
Gd3 Gd4 Gd2 60.511(15)
C1 O1 C90 116.5(8)
C1 O1 Gd1 120.7(6)
C90 O1 Gd1 122.3(6)
O1 C90 H90A 109.5
O1 C90 H90B 109.5
H90A C90 H90B 109.5
O1 C90 H90C 109.5
H90A C90 H90C 109.5
H90B C90 H90C 109.5
C13 O3 C01 123.8(11)
C24 O4 Gd3 110.3(5)
C24 O4 Gd1 126.7(6)
Gd3 O4 Gd1 106.4(2)
C23 O5 C25 114.5(8)
C30 O6 Gd3 139.7(6)
C30 O6 Gd4 122.5(5)
Gd3 O6 Gd4 97.2(2)
C31 O7 Gd3 122.2(5)
C31 O7 Gd4 138.8(5)
Gd3 O7 Gd4 98.9(2)
C46 O8 C47 118.3(9)
C32 O9 C51 116.2(7)
C32 O9 Gd3 112.4(5)
C51 O9 Gd3 127.8(5)
C53 O10 C54 115.3(7)
C53 O10 Gd4 113.6(5)
C54 O10 Gd4 125.2(5)
C64 O11 C63 116.3(7)
C64 O11 Gd4 118.5(6)
C63 O11 Gd4 125.2(5)
Gd2 O12 Gd4 114.3(3)
Gd2 O12 Gd3 103.9(2)
Gd4 O12 Gd3 95.4(2)
Gd1 O13 Gd3 105.6(3)
Gd1 O13 Gd2 106.7(2)
Gd3 O13 Gd2 104.3(2)
C4 N1 C79 115.8(10)
C4 N1 Gd2 129.7(8)
C79 N1 Gd2 114.0(7)
C5 O20 Gd2 134.3(8)
C11 N3 C10 122.2(9)
C11 N3 Gd1 125.4(7)
C10 N3 Gd1 112.3(5)
C11 C87 C12 126.6(9)
C11 C87 C91 120.2(10)
C12 C87 C91 113.1(9)
C12 O14 Gd1 142.8(7)
C28 N6 C27 115.0(8)
C28 N6 Gd3 130.8(7)
C27 N6 Gd3 114.0(6)
C43 N7 C42 118.3(9)
C43 N7 Gd4 123.4(7)
C42 N7 Gd4 115.0(6)
C45 O15 Gd4 118.6(6)
C45 O15 Gd2 130.7(6)
Gd4 O15 Gd2 108.9(3)
C52 O44 Gd4 127.4(5)
C59 N10 C60 116.2(10)
C2 O18 Gd2 136.7(6)
C2 O18 Gd1 117.4(6)
Gd2 O18 Gd1 105.0(2)
C72 O16 Gd2 140.6(6)
O3 C01 H01A 109.5
O3 C01 H01B 109.5
H01A C01 H01B 109.5
O3 C01 H01C 109.5
H01A C01 H01C 109.5
H01B C01 H01C 109.5
C82 C1 O1 122.3(11)
C82 C1 C2 124.9(11)
O1 C1 C2 112.8(9)
O18 C2 C1 123.5(10)
O18 C2 C3 120.4(10)
C1 C2 C3 116.1(10)
C4 C3 C2 126.2(11)
C4 C3 C80 115.9(11)
C2 C3 C80 116.7(11)
N1 C4 C3 127.3(11)
N1 C4 H4 116.4
C3 C4 H4 116.4
O20 C5 H5A 109.5
O20 C5 H5B 109.5
H5A C5 H5B 109.5
O20 C5 H5C 109.5
H5A C5 H5C 109.5
H5B C5 H5C 109.5
C26 N27 C7 118.4(8)
C26 N27 Gd3 115.5(7)
C7 N27 Gd3 125.6(5)
N27 C7 N17 104.5(8)
N27 C7 C19 108.6(7)
N17 C7 C19 107.5(7)
N27 C7 H7 111.9
N17 C7 H7 111.9
C19 C7 H7 111.9
C9 N17 C7 116.2(9)
C9 N17 Gd1 120.3(6)
C7 N17 Gd1 121.9(6)
N17 C9 C10 124.9(10)
N17 C9 C86 121.3(9)
C10 C9 C86 113.7(9)
C9 C10 C17 127.3(11)
C9 C10 N3 116.8(9)
C17 C10 N3 115.7(9)
N3 C11 C87 130.2(10)
N3 C11 H11 114.9
C87 C11 H11 114.9
O14 C12 C87 119.5(9)
O14 C12 C13 117.7(10)
C87 C12 C13 122.6(9)
O3 C13 C15 127.5(11)
O3 C13 C12 114.9(10)
C15 C13 C12 117.4(11)
N26 C14 C61 175.6(19)
C16 C15 C13 121.6(12)
C16 C15 H15 119.2
C13 C15 H15 119.2
C91 C16 C15 119.7(12)
C91 C16 H16 120.1
C15 C16 H16 120.1
N15 C17 C10 177.9(14)
C20 C19 C24 120.3(10)
C20 C19 C7 119.4(10)
C24 C19 C7 119.9(10)
C19 C20 C21 119.4(11)
C19 C20 H20 120.3
C21 C20 H20 120.3
C22 C21 C20 121.3(11)
C22 C21 H21 119.3
C20 C21 H21 119.3
C21 C22 C23 120.5(11)
C21 C22 H22 119.7
C23 C22 H22 119.7
C22 C23 C24 120.9(10)
C22 C23 O5 126.3(9)
C24 C23 O5 112.7(9)
O4 C24 C23 122.4(9)
O4 C24 C19 120.1(9)
C23 C24 C19 117.5(10)
O4 C24 Gd3 45.4(4)
C23 C24 Gd3 125.8(7)
C19 C24 Gd3 98.4(6)
O5 C25 H25A 109.5
O5 C25 H25B 109.5
H25A C25 H25B 109.5
O5 C25 H25C 109.5
H25A C25 H25C 109.5
H25B C25 H25C 109.5
N27 C26 C27 125.6(9)
N27 C26 C70 119.8(10)
C27 C26 C70 114.5(9)
C26 C27 N6 116.0(9)
C26 C27 C68 122.7(10)
N6 C27 C68 121.2(10)
N6 C28 C29 125.4(10)
N6 C28 H28 117.3
C29 C28 H28 117.3
C30 C29 C67 116.7(10)
C30 C29 C28 128.6(10)
C67 C29 C28 114.5(9)
O6 C30 C29 120.5(9)
O6 C30 C64 119.1(9)
C29 C30 C64 120.0(10)
O7 C31 C32 117.1(8)
O7 C31 C36 121.4(8)
C32 C31 C36 121.2(9)
O9 C32 C31 113.9(8)
O9 C32 C33 125.9(8)
C31 C32 C33 120.1(8)
C34 C33 C32 119.5(9)
C34 C33 H33 120.2
C32 C33 H33 120.2
C35 C34 C33 121.2(9)
C35 C34 H34 119.4
C33 C34 H34 119.4
C34 C35 C36 120.4(9)
C34 C35 H35 119.8
C36 C35 H35 119.8
C31 C36 C37 124.4(9)
C31 C36 C35 117.4(8)
C37 C36 C35 117.6(8)
N19 C37 C36 127.3(9)
N19 C37 H37 116.4
C36 C37 H37 116.4
C37 N19 C39 118.4(8)
C37 N19 Gd4 125.2(6)
C39 N19 Gd4 114.8(6)
C42 C39 N19 120.3(9)
C42 C39 C40 117.2(9)
N19 C39 C40 122.4(9)
N18 C40 C39 176.5(12)
C39 C42 N7 125.0(9)
C39 C42 C88 116.2(10)
N7 C42 C88 118.4(10)
N7 C43 C44 124.2(10)
N7 C43 H43 117.9
C44 C43 H43 117.9
C43 C44 C50 115.3(11)
C43 C44 C45 124.0(10)
C50 C44 C45 120.5(11)
O15 C45 C46 123.7(10)
O15 C45 C44 120.8(10)
C46 C45 C44 115.4(10)
C48 C46 O8 123.7(11)
C48 C46 C45 123.8(11)
O8 C46 C45 112.5(10)
O8 C47 H47A 109.5
O8 C47 H47B 109.5
H47A C47 H47B 109.5
O8 C47 H47C 109.5
H47A C47 H47C 109.5
H47B C47 H47C 109.5
C46 C48 C49 120.2(12)
C46 C48 H48 119.9
C49 C48 H48 119.9
C48 C49 C50 121.5(12)
C48 C49 H49 119.3
C50 C49 H49 119.3
C44 C50 C49 118.4(12)
C44 C50 H50 120.8
C49 C50 H50 120.8
O9 C51 H51A 109.5
O9 C51 H51B 109.5
H51A C51 H51B 109.5
O9 C51 H51C 109.5
H51A C51 H51C 109.5
H51B C51 H51C 109.5
O44 C52 C58 126.1(8)
O44 C52 C53 118.1(8)
C58 C52 C53 115.7(8)
C55 C53 C52 123.9(9)
C55 C53 O10 123.9(9)
C52 C53 O10 111.8(8)
O10 C54 H54A 109.5
O10 C54 H54B 109.5
H54A C54 H54B 109.5
O10 C54 H54C 109.5
H54A C54 H54C 109.5
H54B C54 H54C 109.5
C53 C55 C56 115.6(10)
C53 C55 H55 122.2
C56 C55 H55 122.2
C57 C56 C55 123.7(10)
C57 C56 H56 118.2
C55 C56 H56 118.2
C56 C57 C58 118.8(10)
C56 C57 H57 120.6
C58 C57 H57 120.6
C52 C58 C57 122.0(9)
C52 C58 C59 115.6(9)
C57 C58 C59 122.4(9)
N10 C59 C58 122.3(10)
N10 C59 H59 118.9
C58 C59 H59 118.9
C61 C60 N10 115.7(11)
C61 C60 C83 117.2(11)
N10 C60 C83 127.0(11)
N23 C61 C60 124.9(12)
N23 C61 C14 114.3(12)
C60 C61 C14 120.8(13)
C61 N23 H23A 120.0
C61 N23 H23B 120.0
H23A N23 H23B 120.0
O11 C63 H63A 109.5
O11 C63 H63B 109.5
H63A C63 H63B 109.5
O11 C63 H63C 109.5
H63A C63 H63C 109.5
H63B C63 H63C 109.5
C65 C64 C30 122.6(10)
C65 C64 O11 121.6(9)
C30 C64 O11 115.6(9)
C64 C65 C66 116.3(10)
C64 C65 H65 121.8
C66 C65 H65 121.8
C67 C66 C65 119.4(11)
C67 C66 H66 120.3
C65 C66 H66 120.3
C66 C67 C29 124.6(10)
C66 C67 H67 117.7
C29 C67 H67 117.7
N20 C68 C27 175.5(13)
N21 C70 C26 175.8(13)
C75 O17 C89 113.3(11)
C93 N24 C78 118.5(12)
C93 N24 Gd2 127.6(9)
C78 N24 Gd2 113.7(8)
N24 C78 C79 123.1(12)
N24 C78 C84 121.5(13)
C79 C78 C84 115.3(13)
N1 C79 C85 121.0(12)
N1 C79 C78 118.1(11)
C85 C79 C78 119.9(13)
C81 C80 C3 122.0(12)
C81 C80 H80 119.0
C3 C80 H80 119.0
C82 C81 C80 118.7(13)
C82 C81 H81 120.7
C80 C81 H81 120.7
C1 C82 C81 121.4(13)
C1 C82 H82 119.3
C81 C82 H82 119.3
C92 O19 Gd1 140.6(7)
N25 C83 C60 166.9(16)
N13 C84 C78 175.7(18)
N14 C85 C79 173.9(18)
N16 C86 C9 175.2(12)
N22 C88 C42 178.9(14)
O17 C89 H89A 109.5
O17 C89 H89B 109.5
H89A C89 H89B 109.5
O17 C89 H89C 109.5
H89A C89 H89C 109.5
H89B C89 H89C 109.5
C16 C91 C87 125.0(12)
C16 C91 H91 117.5
C87 C91 H91 117.5
O19 C92 H92A 109.5
O19 C92 H92B 109.5
H92A C92 H92B 109.5
O19 C92 H92C 109.5
H92A C92 H92C 109.5
H92B C92 H92C 109.5
N24 C93 C73 131.9(13)
N24 C93 H93 114.1
C73 C93 H93 114.1

loop_
_geom_bond_atom_site_label_1
_geom_bond_atom_site_label_2
_geom_bond_distance
C72 O16 1.325(9)
C72 C73 1.3900
C72 C75 1.3900
C73 C74 1.3900
C73 C93 1.425(16)
C74 C94 1.3900
C74 H74 0.9300
C94 C95 1.3900
C94 H94 0.9300
C95 C75 1.3900
C95 H95 0.9300
C75 O17 1.421(12)
Gd1 O14 2.232(7)
Gd1 O13 2.366(6)
Gd1 O19 2.404(7)
Gd1 O4 2.403(6)
Gd1 O18 2.446(7)
Gd1 N17 2.457(9)
Gd1 O1 2.475(7)
Gd1 N3 2.660(8)
Gd2 O16 2.238(7)
Gd2 O12 2.339(6)
Gd2 O20 2.397(7)
Gd2 O18 2.420(7)
Gd2 O13 2.447(6)
Gd2 O15 2.450(6)
Gd2 N24 2.506(9)
Gd2 N1 2.519(9)
Gd3 O4 2.306(6)
Gd3 O6 2.325(6)
Gd3 O7 2.350(6)
Gd3 O13 2.368(6)
Gd3 N27 2.447(8)
Gd3 N6 2.475(7)
Gd3 O12 2.488(6)
Gd3 O9 2.604(6)
Gd3 C24 3.036(10)
Gd4 O44 2.252(6)
Gd4 O12 2.353(6)
Gd4 O7 2.362(6)
Gd4 O15 2.393(7)
Gd4 O6 2.448(6)
Gd4 O11 2.563(6)
Gd4 N7 2.613(8)
Gd4 O10 2.622(6)
Gd4 N19 2.703(8)
O1 C1 1.359(13)
O1 C90 1.482(13)
C90 H90A 0.9600
C90 H90B 0.9600
C90 H90C 0.9600
O3 C13 1.328(14)
O3 C01 1.358(17)
O4 C24 1.331(12)
O5 C23 1.391(12)
O5 C25 1.444(12)
O6 C30 1.351(11)
O7 C31 1.302(11)
O8 C46 1.361(13)
O8 C47 1.451(14)
O9 C32 1.384(10)
O9 C51 1.469(10)
O10 C53 1.448(11)
O10 C54 1.457(11)
O11 C64 1.398(12)
O11 C63 1.450(11)
N1 C4 1.325(14)
N1 C79 1.368(15)
O20 C5 1.412(15)
N3 C11 1.257(12)
N3 C10 1.472(13)
C87 C11 1.376(14)
C87 C12 1.426(14)
C87 C91 1.427(13)
O14 C12 1.328(11)
N6 C28 1.310(13)
N6 C27 1.439(13)
N7 C43 1.312(12)
N7 C42 1.395(12)
O15 C45 1.278(12)
O44 C52 1.359(11)
N10 C59 1.294(13)
N10 C60 1.414(14)
O18 C2 1.327(12)
C01 H01A 0.9600
C01 H01B 0.9600
C01 H01C 0.9600
C1 C82 1.350(15)
C1 C2 1.393(15)
C2 C3 1.457(15)
C3 C4 1.377(16)
C3 C80 1.466(16)
C4 H4 0.9300
C5 H5A 0.9600
C5 H5B 0.9600
C5 H5C 0.9600
N27 C26 1.287(12)
N27 C7 1.493(12)
C7 N17 1.511(11)
C7 C19 1.517(14)
C7 H7 0.9800
N17 C9 1.336(12)
C9 C10 1.344(13)
C9 C86 1.455(15)
C10 C17 1.355(15)
C11 H11 0.9300
C12 C13 1.425(15)
C13 C15 1.377(15)
C14 N26 1.094(18)
C14 C61 1.510(19)
C15 C16 1.375(17)
C15 H15 0.9300
C16 C91 1.329(16)
C16 H16 0.9300
C17 N15 1.164(14)
C19 C20 1.362(15)
C19 C24 1.423(14)
C20 C21 1.370(15)
C20 H20 0.9300
C21 C22 1.335(15)
C21 H21 0.9300
C22 C23 1.369(14)
C22 H22 0.9300
C23 C24 1.370(14)
C25 H25A 0.9600
C25 H25B 0.9600
C25 H25C 0.9600
C26 C27 1.353(15)
C26 C70 1.500(14)
C27 C68 1.437(15)
C28 C29 1.471(15)
C28 H28 0.9300
C29 C30 1.373(13)
C29 C67 1.391(15)
C30 C64 1.390(14)
C31 C32 1.388(12)
C31 C36 1.397(12)
C32 C33 1.407(14)
C33 C34 1.389(13)
C33 H33 0.9300
C34 C35 1.361(13)
C34 H34 0.9300
C35 C36 1.456(13)
C35 H35 0.9300
C36 C37 1.444(12)
C37 N19 1.293(12)
C37 H37 0.9300
N19 C39 1.374(12)
C39 C42 1.345(14)
C39 C40 1.472(14)
C40 N18 1.106(12)
C42 C88 1.438(15)
C43 C44 1.394(15)
C43 H43 0.9300
C44 C50 1.398(15)
C44 C45 1.467(15)
C45 C46 1.407(15)
C46 C48 1.338(16)
C47 H47A 0.9600
C47 H47B 0.9600
C47 H47C 0.9600
C48 C49 1.375(18)
C48 H48 0.9300
C49 C50 1.406(17)
C49 H49 0.9300
C50 H50 0.9300
C51 H51A 0.9600
C51 H51B 0.9600
C51 H51C 0.9600
C52 C58 1.376(13)
C52 C53 1.422(12)
C53 C55 1.350(12)
C54 H54A 0.9600
C54 H54B 0.9600
C54 H54C 0.9600
C55 C56 1.399(14)
C55 H55 0.9300
C56 C57 1.336(14)
C56 H56 0.9300
C57 C58 1.382(13)
C57 H57 0.9300
C58 C59 1.436(14)
C59 H59 0.9300
C60 C61 1.394(16)
C60 C83 1.430(17)
C61 N23 1.334(16)
N23 H23A 0.8600
N23 H23B 0.8600
C63 H63A 0.9600
C63 H63B 0.9600
C63 H63C 0.9600
C64 C65 1.387(14)
C65 C66 1.421(14)
C65 H65 0.9300
C66 C67 1.339(15)
C66 H66 0.9300
C67 H67 0.9300
C68 N20 1.125(13)
C70 N21 1.138(13)
O17 C89 1.499(19)
N24 C93 1.252(16)
N24 C78 1.321(16)
C78 C79 1.411(18)
C78 C84 1.440(19)
C79 C85 1.399(18)
C80 C81 1.384(19)
C80 H80 0.9300
C81 C82 1.361(17)
C81 H81 0.9300
C82 H82 0.9300
O19 C92 1.425(13)
C83 N25 1.133(17)
C84 N13 1.159(18)
C85 N14 1.151(18)
N16 C86 1.139(14)
C88 N22 1.172(15)
C89 H89A 0.9600
C89 H89B 0.9600
C89 H89C 0.9600
C91 H91 0.9300
C92 H92A 0.9600
C92 H92B 0.9600
C92 H92C 0.9600
C93 H93 0.9300

loop_
_geom_torsion_atom_site_label_1
_geom_torsion_atom_site_label_2
_geom_torsion_atom_site_label_3
_geom_torsion_atom_site_label_4
_geom_torsion
O16 C72 C73 C74 176.2(6)
C75 C72 C73 C74 0.0
O16 C72 C73 C93 -2.7(10)
C75 C72 C73 C93 -178.9(10)
C72 C73 C74 C94 0.0
C93 C73 C74 C94 178.9(9)
C73 C74 C94 C95 0.0
C74 C94 C95 C75 0.0
C94 C95 C75 C72 0.0
C94 C95 C75 O17 177.6(9)
O16 C72 C75 C95 -176.4(6)
C73 C72 C75 C95 0.0
O16 C72 C75 O17 5.7(9)
C73 C72 C75 O17 -177.8(8)
O14 Gd1 Gd2 O16 -96.7(3)
O13 Gd1 Gd2 O16 37.9(3)
O19 Gd1 Gd2 O16 -20.4(3)
O4 Gd1 Gd2 O16 112.9(2)
O18 Gd1 Gd2 O16 -165.4(3)
N17 Gd1 Gd2 O16 68.0(4)
O1 Gd1 Gd2 O16 -177.5(2)
N3 Gd1 Gd2 O16 -96.6(5)
Gd3 Gd1 Gd2 O16 78.83(19)
O14 Gd1 Gd2 O12 146.1(2)
O13 Gd1 Gd2 O12 -79.3(3)
O19 Gd1 Gd2 O12 -137.6(2)
O4 Gd1 Gd2 O12 -4.2(2)
O18 Gd1 Gd2 O12 77.5(3)
N17 Gd1 Gd2 O12 -49.2(3)
O1 Gd1 Gd2 O12 65.3(2)
N3 Gd1 Gd2 O12 146.3(4)
Gd3 Gd1 Gd2 O12 -38.34(15)
O14 Gd1 Gd2 O20 -21.6(3)
O13 Gd1 Gd2 O20 113.0(3)
O19 Gd1 Gd2 O20 54.7(3)
O4 Gd1 Gd2 O20 -172.0(2)
O18 Gd1 Gd2 O20 -90.3(3)
N17 Gd1 Gd2 O20 143.0(4)
O1 Gd1 Gd2 O20 -102.4(2)
N3 Gd1 Gd2 O20 -21.5(5)
Gd3 Gd1 Gd2 O20 153.93(19)
O14 Gd1 Gd2 O18 68.6(3)
O13 Gd1 Gd2 O18 -156.7(4)
O19 Gd1 Gd2 O18 144.9(3)
O4 Gd1 Gd2 O18 -81.7(3)
N17 Gd1 Gd2 O18 -126.7(4)
O1 Gd1 Gd2 O18 -12.1(3)
N3 Gd1 Gd2 O18 68.8(5)
Gd3 Gd1 Gd2 O18 -115.8(3)
O14 Gd1 Gd2 O13 -134.6(3)
O19 Gd1 Gd2 O13 -58.3(3)
O4 Gd1 Gd2 O13 75.1(3)
O18 Gd1 Gd2 O13 156.7(4)
N17 Gd1 Gd2 O13 30.1(4)
O1 Gd1 Gd2 O13 144.6(3)
N3 Gd1 Gd2 O13 -134.5(5)
Gd3 Gd1 Gd2 O13 40.9(3)
O14 Gd1 Gd2 O15 164.2(3)
O13 Gd1 Gd2 O15 -61.1(4)
O19 Gd1 Gd2 O15 -119.5(3)
O4 Gd1 Gd2 O15 13.9(3)
O18 Gd1 Gd2 O15 95.6(4)
N17 Gd1 Gd2 O15 -31.1(4)
O1 Gd1 Gd2 O15 83.5(3)
N3 Gd1 Gd2 O15 164.4(5)
Gd3 Gd1 Gd2 O15 -20.2(3)
O14 Gd1 Gd2 N24 -23.3(4)
O13 Gd1 Gd2 N24 111.3(4)
O19 Gd1 Gd2 N24 53.0(4)
O4 Gd1 Gd2 N24 -173.7(4)
O18 Gd1 Gd2 N24 -92.0(4)
N17 Gd1 Gd2 N24 141.3(5)
O1 Gd1 Gd2 N24 -104.1(4)
N3 Gd1 Gd2 N24 -23.2(6)
Gd3 Gd1 Gd2 N24 152.2(4)
O14 Gd1 Gd2 N1 51.7(3)
O13 Gd1 Gd2 N1 -173.6(3)
O19 Gd1 Gd2 N1 128.0(3)
O4 Gd1 Gd2 N1 -98.6(3)
O18 Gd1 Gd2 N1 -16.9(3)
N17 Gd1 Gd2 N1 -143.6(4)
O1 Gd1 Gd2 N1 -29.0(3)
N3 Gd1 Gd2 N1 51.9(5)
Gd3 Gd1 Gd2 N1 -132.7(2)
O14 Gd1 Gd2 Gd3 -175.57(19)
O13 Gd1 Gd2 Gd3 -40.9(3)
O19 Gd1 Gd2 Gd3 -99.27(19)
O4 Gd1 Gd2 Gd3 34.12(15)
O18 Gd1 Gd2 Gd3 115.8(3)
N17 Gd1 Gd2 Gd3 -10.9(3)
O1 Gd1 Gd2 Gd3 103.68(16)
N3 Gd1 Gd2 Gd3 -175.4(4)
O14 Gd1 Gd2 Gd4 157.70(19)
O13 Gd1 Gd2 Gd4 -67.7(3)
O19 Gd1 Gd2 Gd4 -126.00(19)
O4 Gd1 Gd2 Gd4 7.38(15)
O18 Gd1 Gd2 Gd4 89.1(3)
N17 Gd1 Gd2 Gd4 -37.6(3)
O1 Gd1 Gd2 Gd4 76.94(16)
N3 Gd1 Gd2 Gd4 157.9(4)
Gd3 Gd1 Gd2 Gd4 -26.734(16)
O14 Gd1 Gd3 O4 118.8(4)
O13 Gd1 Gd3 O4 152.4(4)
O19 Gd1 Gd3 O4 -158.7(3)
O18 Gd1 Gd3 O4 77.7(3)
N17 Gd1 Gd3 O4 -76.1(3)
O1 Gd1 Gd3 O4 17.7(3)
N3 Gd1 Gd3 O4 -72.0(4)
Gd2 Gd1 Gd3 O4 111.3(3)
O14 Gd1 Gd3 O6 -10.3(4)
O13 Gd1 Gd3 O6 23.3(3)
O19 Gd1 Gd3 O6 72.2(3)
O4 Gd1 Gd3 O6 -129.1(3)
O18 Gd1 Gd3 O6 -51.4(3)
N17 Gd1 Gd3 O6 154.8(3)
O1 Gd1 Gd3 O6 -111.4(3)
N3 Gd1 Gd3 O6 158.9(4)
Gd2 Gd1 Gd3 O6 -17.80(19)
O14 Gd1 Gd3 O7 87.2(4)
O13 Gd1 Gd3 O7 120.8(3)
O19 Gd1 Gd3 O7 169.7(3)
O4 Gd1 Gd3 O7 -31.6(3)
O18 Gd1 Gd3 O7 46.1(3)
N17 Gd1 Gd3 O7 -107.6(3)
O1 Gd1 Gd3 O7 -13.9(3)
N3 Gd1 Gd3 O7 -103.6(4)
Gd2 Gd1 Gd3 O7 79.7(2)
O14 Gd1 Gd3 O13 -33.6(4)
O19 Gd1 Gd3 O13 48.9(3)
O4 Gd1 Gd3 O13 -152.4(4)
O18 Gd1 Gd3 O13 -74.7(3)
N17 Gd1 Gd3 O13 131.5(3)
O1 Gd1 Gd3 O13 -134.7(3)
N3 Gd1 Gd3 O13 135.6(4)
Gd2 Gd1 Gd3 O13 -41.1(2)
O14 Gd1 Gd3 N27 -148.5(4)
O13 Gd1 Gd3 N27 -114.9(3)
O19 Gd1 Gd3 N27 -66.0(3)
O4 Gd1 Gd3 N27 92.7(3)
O18 Gd1 Gd3 N27 170.4(3)
N17 Gd1 Gd3 N27 16.6(3)
O1 Gd1 Gd3 N27 110.4(3)
N3 Gd1 Gd3 N27 20.7(4)
Gd2 Gd1 Gd3 N27 -156.0(2)
O14 Gd1 Gd3 N6 -91.4(4)
O13 Gd1 Gd3 N6 -57.8(3)
O19 Gd1 Gd3 N6 -8.9(3)
O4 Gd1 Gd3 N6 149.8(3)
O18 Gd1 Gd3 N6 -132.5(3)
N17 Gd1 Gd3 N6 73.8(3)
O1 Gd1 Gd3 N6 167.6(3)
N3 Gd1 Gd3 N6 77.8(4)
Gd2 Gd1 Gd3 N6 -98.9(2)
O14 Gd1 Gd3 O12 43.1(4)
O13 Gd1 Gd3 O12 76.7(3)
O19 Gd1 Gd3 O12 125.6(3)
O4 Gd1 Gd3 O12 -75.7(3)
O18 Gd1 Gd3 O12 2.0(2)
N17 Gd1 Gd3 O12 -151.8(3)
O1 Gd1 Gd3 O12 -58.0(2)
N3 Gd1 Gd3 O12 -147.7(3)
Gd2 Gd1 Gd3 O12 35.59(15)
O14 Gd1 Gd3 O9 167.9(4)
O13 Gd1 Gd3 O9 -158.5(3)
O19 Gd1 Gd3 O9 -109.6(3)
O4 Gd1 Gd3 O9 49.1(3)
O18 Gd1 Gd3 O9 126.8(2)
N17 Gd1 Gd3 O9 -27.0(3)
O1 Gd1 Gd3 O9 66.8(2)
N3 Gd1 Gd3 O9 -22.9(3)
Gd2 Gd1 Gd3 O9 160.39(16)
O14 Gd1 Gd3 C24 136.7(4)
O13 Gd1 Gd3 C24 170.3(3)
O19 Gd1 Gd3 C24 -140.8(3)
O4 Gd1 Gd3 C24 17.9(3)
O18 Gd1 Gd3 C24 95.6(3)
N17 Gd1 Gd3 C24 -58.1(3)
O1 Gd1 Gd3 C24 35.6(3)
N3 Gd1 Gd3 C24 -54.1(4)
Gd2 Gd1 Gd3 C24 129.2(2)
O14 Gd1 Gd3 Gd4 39.7(3)
O13 Gd1 Gd3 Gd4 73.4(2)
O19 Gd1 Gd3 Gd4 122.3(2)
O4 Gd1 Gd3 Gd4 -79.0(3)
O18 Gd1 Gd3 Gd4 -1.34(17)
N17 Gd1 Gd3 Gd4 -155.1(2)
O1 Gd1 Gd3 Gd4 -61.31(18)
N3 Gd1 Gd3 Gd4 -151.1(3)
Gd2 Gd1 Gd3 Gd4 32.257(19)
O14 Gd1 Gd3 Gd2 7.5(3)
O13 Gd1 Gd3 Gd2 41.1(2)
O19 Gd1 Gd3 Gd2 90.0(2)
O4 Gd1 Gd3 Gd2 -111.3(3)
O18 Gd1 Gd3 Gd2 -33.60(17)
N17 Gd1 Gd3 Gd2 172.6(2)
O1 Gd1 Gd3 Gd2 -93.57(18)
N3 Gd1 Gd3 Gd2 176.7(3)
O16 Gd2 Gd3 O4 -137.6(2)
O12 Gd2 Gd3 O4 72.6(3)
O20 Gd2 Gd3 O4 -61.5(2)
O18 Gd2 Gd3 O4 -1.4(2)
O13 Gd2 Gd3 O4 -75.0(3)
O15 Gd2 Gd3 O4 132.3(2)
N24 Gd2 Gd3 O4 -176.2(5)
N1 Gd2 Gd3 O4 48.3(3)
Gd1 Gd2 Gd3 O4 -35.43(15)
Gd4 Gd2 Gd3 O4 113.03(15)
O16 Gd2 Gd3 O6 63.7(2)
O12 Gd2 Gd3 O6 -86.0(3)
O20 Gd2 Gd3 O6 139.8(2)
O18 Gd2 Gd3 O6 -160.1(2)
O13 Gd2 Gd3 O6 126.3(3)
O15 Gd2 Gd3 O6 -26.4(2)
N24 Gd2 Gd3 O6 25.2(5)
N1 Gd2 Gd3 O6 -110.4(3)
Gd1 Gd2 Gd3 O6 165.88(15)
Gd4 Gd2 Gd3 O6 -45.66(15)
O16 Gd2 Gd3 O7 130.7(2)
O12 Gd2 Gd3 O7 -19.0(3)
O20 Gd2 Gd3 O7 -153.1(3)
O18 Gd2 Gd3 O7 -93.0(2)
O13 Gd2 Gd3 O7 -166.7(3)
O15 Gd2 Gd3 O7 40.7(2)
N24 Gd2 Gd3 O7 92.2(5)
N1 Gd2 Gd3 O7 -43.3(3)
Gd1 Gd2 Gd3 O7 -127.07(16)
Gd4 Gd2 Gd3 O7 21.39(15)
O16 Gd2 Gd3 O13 -62.6(3)
O12 Gd2 Gd3 O13 147.7(3)
O20 Gd2 Gd3 O13 13.5(3)
O18 Gd2 Gd3 O13 73.6(3)
O15 Gd2 Gd3 O13 -152.6(3)
N24 Gd2 Gd3 O13 -101.1(5)
N1 Gd2 Gd3 O13 123.3(4)
Gd1 Gd2 Gd3 O13 39.6(2)
Gd4 Gd2 Gd3 O13 -171.9(2)
O16 Gd2 Gd3 N27 -76.6(3)
O12 Gd2 Gd3 N27 133.7(3)
O20 Gd2 Gd3 N27 -0.4(3)
O18 Gd2 Gd3 N27 59.7(3)
O13 Gd2 Gd3 N27 -13.9(3)
O15 Gd2 Gd3 N27 -166.6(3)
N24 Gd2 Gd3 N27 -115.1(5)
N1 Gd2 Gd3 N27 109.4(4)
Gd1 Gd2 Gd3 N27 25.7(2)
Gd4 Gd2 Gd3 N27 174.1(2)
O16 Gd2 Gd3 N6 -4.1(3)
O12 Gd2 Gd3 N6 -153.8(3)
O20 Gd2 Gd3 N6 72.1(3)
O18 Gd2 Gd3 N6 132.2(2)
O13 Gd2 Gd3 N6 58.5(3)
O15 Gd2 Gd3 N6 -94.1(2)
N24 Gd2 Gd3 N6 -42.6(5)
N1 Gd2 Gd3 N6 -178.1(3)
Gd1 Gd2 Gd3 N6 98.12(18)
Gd4 Gd2 Gd3 N6 -113.42(18)
O16 Gd2 Gd3 O12 149.7(3)
O20 Gd2 Gd3 O12 -134.1(3)
O18 Gd2 Gd3 O12 -74.0(3)
O13 Gd2 Gd3 O12 -147.7(3)
O15 Gd2 Gd3 O12 59.7(3)
N24 Gd2 Gd3 O12 111.2(5)
N1 Gd2 Gd3 O12 -24.3(4)
Gd1 Gd2 Gd3 O12 -108.1(2)
Gd4 Gd2 Gd3 O12 40.4(2)
O16 Gd2 Gd3 O9 131.1(5)
O12 Gd2 Gd3 O9 -18.6(5)
O20 Gd2 Gd3 O9 -152.7(5)
O18 Gd2 Gd3 O9 -92.6(4)
O13 Gd2 Gd3 O9 -166.3(5)
O15 Gd2 Gd3 O9 41.1(4)
N24 Gd2 Gd3 O9 92.6(6)
N1 Gd2 Gd3 O9 -42.9(5)
Gd1 Gd2 Gd3 O9 -126.7(4)
Gd4 Gd2 Gd3 O9 21.8(4)
O16 Gd2 Gd3 C24 -144.6(3)
O12 Gd2 Gd3 C24 65.6(3)
O20 Gd2 Gd3 C24 -68.5(3)
O18 Gd2 Gd3 C24 -8.4(2)
O13 Gd2 Gd3 C24 -82.0(3)
O15 Gd2 Gd3 C24 125.3(2)
N24 Gd2 Gd3 C24 176.8(5)
N1 Gd2 Gd3 C24 41.3(3)
Gd1 Gd2 Gd3 C24 -42.44(18)
Gd4 Gd2 Gd3 C24 106.03(19)
O16 Gd2 Gd3 Gd4 109.33(18)
O12 Gd2 Gd3 Gd4 -40.4(2)
O20 Gd2 Gd3 Gd4 -174.5(2)
O18 Gd2 Gd3 Gd4 -114.41(15)
O13 Gd2 Gd3 Gd4 171.9(2)
O15 Gd2 Gd3 Gd4 19.30(15)
N24 Gd2 Gd3 Gd4 70.8(5)
N1 Gd2 Gd3 Gd4 -64.7(3)
Gd1 Gd2 Gd3 Gd4 -148.463(18)
O16 Gd2 Gd3 Gd1 -102.20(18)
O12 Gd2 Gd3 Gd1 108.1(2)
O20 Gd2 Gd3 Gd1 -26.1(2)
O18 Gd2 Gd3 Gd1 34.05(15)
O13 Gd2 Gd3 Gd1 -39.6(2)
O15 Gd2 Gd3 Gd1 167.76(15)
N24 Gd2 Gd3 Gd1 -140.7(5)
N1 Gd2 Gd3 Gd1 83.7(3)
Gd4 Gd2 Gd3 Gd1 148.463(18)
O4 Gd3 Gd4 O44 111.3(4)
O6 Gd3 Gd4 O44 -89.0(5)
O7 Gd3 Gd4 O44 34.6(5)
O13 Gd3 Gd4 O44 -173.7(4)
N6 Gd3 Gd4 O44 -85.3(4)
O12 Gd3 Gd4 O44 144.9(5)
O9 Gd3 Gd4 O44 8.1(4)
C24 Gd3 Gd4 O44 86.2(4)
Gd1 Gd3 Gd4 O44 149.8(4)
Gd2 Gd3 Gd4 O44 -178.9(4)
O4 Gd3 Gd4 O12 -33.6(3)
O6 Gd3 Gd4 O12 126.2(3)
O7 Gd3 Gd4 O12 -110.2(3)
O13 Gd3 Gd4 O12 41.4(3)
N6 Gd3 Gd4 O12 129.8(3)
O9 Gd3 Gd4 O12 -136.7(3)
C24 Gd3 Gd4 O12 -58.7(3)
Gd1 Gd3 Gd4 O12 5.0(2)
Gd2 Gd3 Gd4 O12 36.2(2)
O4 Gd3 Gd4 O7 76.7(3)
O6 Gd3 Gd4 O7 -123.6(3)
O13 Gd3 Gd4 O7 151.6(3)
N6 Gd3 Gd4 O7 -120.0(3)
O12 Gd3 Gd4 O7 110.2(3)
O9 Gd3 Gd4 O7 -26.5(3)
C24 Gd3 Gd4 O7 51.6(3)
Gd1 Gd3 Gd4 O7 115.2(2)
Gd2 Gd3 Gd4 O7 146.5(2)
O4 Gd3 Gd4 O15 -89.5(2)
O6 Gd3 Gd4 O15 70.2(3)
O7 Gd3 Gd4 O15 -166.2(3)
O13 Gd3 Gd4 O15 -14.6(2)
N6 Gd3 Gd4 O15 73.8(3)
O12 Gd3 Gd4 O15 -55.9(3)
O9 Gd3 Gd4 O15 167.3(2)
C24 Gd3 Gd4 O15 -114.6(3)
Gd1 Gd3 Gd4 O15 -50.98(16)
Gd2 Gd3 Gd4 O15 -19.71(15)
O4 Gd3 Gd4 O6 -159.7(3)
O7 Gd3 Gd4 O6 123.6(3)
O13 Gd3 Gd4 O6 -84.8(3)
N6 Gd3 Gd4 O6 3.6(3)
O12 Gd3 Gd4 O6 -126.2(3)
O9 Gd3 Gd4 O6 97.1(3)
C24 Gd3 Gd4 O6 175.2(3)
Gd1 Gd3 Gd4 O6 -121.2(2)
Gd2 Gd3 Gd4 O6 -89.9(2)
O4 Gd3 Gd4 O11 -161.7(2)
O6 Gd3 Gd4 O11 -2.0(3)
O7 Gd3 Gd4 O11 121.6(3)
O13 Gd3 Gd4 O11 -86.8(2)
N6 Gd3 Gd4 O11 1.6(2)
O12 Gd3 Gd4 O11 -128.2(3)
O9 Gd3 Gd4 O11 95.1(2)
C24 Gd3 Gd4 O11 173.2(2)
Gd1 Gd3 Gd4 O11 -123.19(15)
Gd2 Gd3 Gd4 O11 -91.92(15)
O4 Gd3 Gd4 N7 -27.9(3)
O6 Gd3 Gd4 N7 131.9(3)
O7 Gd3 Gd4 N7 -104.5(3)
O13 Gd3 Gd4 N7 47.1(3)
N6 Gd3 Gd4 N7 135.5(3)
O12 Gd3 Gd4 N7 5.7(3)
O9 Gd3 Gd4 N7 -131.0(3)
C24 Gd3 Gd4 N7 -53.0(3)
Gd1 Gd3 Gd4 N7 10.7(2)
Gd2 Gd3 Gd4 N7 41.9(2)
O4 Gd3 Gd4 O10 129.3(2)
O6 Gd3 Gd4 O10 -71.0(3)
O7 Gd3 Gd4 O10 52.6(3)
O13 Gd3 Gd4 O10 -155.8(2)
N6 Gd3 Gd4 O10 -67.4(2)
O12 Gd3 Gd4 O10 162.8(3)
O9 Gd3 Gd4 O10 26.11(19)
C24 Gd3 Gd4 O10 104.2(2)
Gd1 Gd3 Gd4 O10 167.81(14)
Gd2 Gd3 Gd4 O10 -160.92(14)
O4 Gd3 Gd4 N19 35.1(2)
O6 Gd3 Gd4 N19 -165.1(3)
O7 Gd3 Gd4 N19 -41.5(3)
O13 Gd3 Gd4 N19 110.1(2)
N6 Gd3 Gd4 N19 -161.5(3)
O12 Gd3 Gd4 N19 68.7(3)
O9 Gd3 Gd4 N19 -68.0(2)
C24 Gd3 Gd4 N19 10.0(3)
Gd1 Gd3 Gd4 N19 73.67(17)
Gd2 Gd3 Gd4 N19 104.93(17)
O4 Gd3 Gd4 Gd2 -69.80(17)
O6 Gd3 Gd4 Gd2 89.9(2)
O7 Gd3 Gd4 Gd2 -146.5(2)
O13 Gd3 Gd4 Gd2 5.14(16)
N6 Gd3 Gd4 Gd2 93.6(2)
O12 Gd3 Gd4 Gd2 -36.2(2)
O9 Gd3 Gd4 Gd2 -172.97(13)
C24 Gd3 Gd4 Gd2 -94.9(2)
Gd1 Gd3 Gd4 Gd2 -31.27(2)
O16 Gd2 Gd4 O44 105.2(3)
O12 Gd2 Gd4 O44 -131.6(4)
O18 Gd2 Gd4 O44 -113.8(3)
O13 Gd2 Gd4 O44 174.4(3)
O15 Gd2 Gd4 O44 34.2(4)
N24 Gd2 Gd4 O44 28.0(4)
N1 Gd2 Gd4 O44 -41.0(4)
Gd3 Gd2 Gd4 O44 179.2(3)
Gd1 Gd2 Gd4 O44 -152.7(3)
O16 Gd2 Gd4 O12 -123.2(3)
O18 Gd2 Gd4 O12 17.8(3)
O13 Gd2 Gd4 O12 -54.0(3)
O15 Gd2 Gd4 O12 165.9(4)
N24 Gd2 Gd4 O12 159.6(4)
N1 Gd2 Gd4 O12 90.7(4)
Gd3 Gd2 Gd4 O12 -49.1(3)
Gd1 Gd2 Gd4 O12 -21.1(3)
O16 Gd2 Gd4 O7 -95.1(2)
O12 Gd2 Gd4 O7 28.0(3)
O18 Gd2 Gd4 O7 45.9(2)
O13 Gd2 Gd4 O7 -25.9(2)
O15 Gd2 Gd4 O7 -166.1(3)
N24 Gd2 Gd4 O7 -172.3(3)
N1 Gd2 Gd4 O7 118.7(3)
Gd3 Gd2 Gd4 O7 -21.09(15)
Gd1 Gd2 Gd4 O7 6.95(15)
O16 Gd2 Gd4 O15 71.0(3)
O12 Gd2 Gd4 O15 -165.9(4)
O18 Gd2 Gd4 O15 -148.0(3)
O13 Gd2 Gd4 O15 140.2(3)
N24 Gd2 Gd4 O15 -6.2(4)
N1 Gd2 Gd4 O15 -75.2(3)
Gd3 Gd2 Gd4 O15 145.0(3)
Gd1 Gd2 Gd4 O15 173.1(3)
O16 Gd2 Gd4 O6 -30.0(3)
O12 Gd2 Gd4 O6 93.2(3)
O18 Gd2 Gd4 O6 111.0(2)
O13 Gd2 Gd4 O6 39.2(2)
O15 Gd2 Gd4 O6 -101.0(3)
N24 Gd2 Gd4 O6 -107.2(3)
N1 Gd2 Gd4 O6 -176.2(3)
Gd3 Gd2 Gd4 O6 44.06(17)
Gd1 Gd2 Gd4 O6 72.10(17)
O16 Gd2 Gd4 O11 27.3(2)
O12 Gd2 Gd4 O11 150.5(3)
O18 Gd2 Gd4 O11 168.3(2)
O13 Gd2 Gd4 O11 96.5(2)
O15 Gd2 Gd4 O11 -43.7(3)
N24 Gd2 Gd4 O11 -49.9(3)
N1 Gd2 Gd4 O11 -118.9(3)
Gd3 Gd2 Gd4 O11 101.34(15)
Gd1 Gd2 Gd4 O11 129.37(15)
O16 Gd2 Gd4 N7 138.5(3)
O12 Gd2 Gd4 N7 -98.3(3)
O18 Gd2 Gd4 N7 -80.4(2)
O13 Gd2 Gd4 N7 -152.3(2)
O15 Gd2 Gd4 N7 67.6(3)
N24 Gd2 Gd4 N7 61.3(3)
N1 Gd2 Gd4 N7 -7.6(3)
Gd3 Gd2 Gd4 N7 -147.42(19)
Gd1 Gd2 Gd4 N7 -119.38(19)
O16 Gd2 Gd4 O10 -35.9(3)
O12 Gd2 Gd4 O10 87.2(4)
O18 Gd2 Gd4 O10 105.1(3)
O13 Gd2 Gd4 O10 33.2(3)
O15 Gd2 Gd4 O10 -106.9(4)
N24 Gd2 Gd4 O10 -113.1(4)
N1 Gd2 Gd4 O10 177.9(4)
Gd3 Gd2 Gd4 O10 38.1(3)
Gd1 Gd2 Gd4 O10 66.1(3)
O16 Gd2 Gd4 N19 -162.9(3)
O12 Gd2 Gd4 N19 -39.7(3)
O18 Gd2 Gd4 N19 -21.9(2)
O13 Gd2 Gd4 N19 -93.7(2)
O15 Gd2 Gd4 N19 126.2(3)
N24 Gd2 Gd4 N19 119.9(3)
N1 Gd2 Gd4 N19 51.0(3)
Gd3 Gd2 Gd4 N19 -88.82(18)
Gd1 Gd2 Gd4 N19 -60.79(18)
O16 Gd2 Gd4 Gd3 -74.04(19)
O12 Gd2 Gd4 Gd3 49.1(3)
O18 Gd2 Gd4 Gd3 66.97(16)
O13 Gd2 Gd4 Gd3 -4.85(15)
O15 Gd2 Gd4 Gd3 -145.0(3)
N24 Gd2 Gd4 Gd3 -151.2(2)
N1 Gd2 Gd4 Gd3 139.8(2)
Gd1 Gd2 Gd4 Gd3 28.038(16)
O14 Gd1 O1 C1 -70.2(7)
O13 Gd1 O1 C1 39.6(8)
O19 Gd1 O1 C1 -113.4(8)
O4 Gd1 O1 C1 84.7(7)
O18 Gd1 O1 C1 4.2(7)
N17 Gd1 O1 C1 154.6(7)
N3 Gd1 O1 C1 -142.7(7)
Gd3 Gd1 O1 C1 74.0(7)
Gd2 Gd1 O1 C1 12.2(7)
O14 Gd1 O1 C90 118.6(7)
O13 Gd1 O1 C90 -131.5(7)
O19 Gd1 O1 C90 75.4(9)
O4 Gd1 O1 C90 -86.5(7)
O18 Gd1 O1 C90 -167.0(7)
N17 Gd1 O1 C90 -16.6(7)
N3 Gd1 O1 C90 46.1(7)
Gd3 Gd1 O1 C90 -97.2(7)
Gd2 Gd1 O1 C90 -159.0(7)
O6 Gd3 O4 C24 -127.3(6)
O7 Gd3 O4 C24 -64.3(6)
O13 Gd3 O4 C24 157.6(6)
N27 Gd3 O4 C24 68.4(6)
N6 Gd3 O4 C24 97.3(6)
O12 Gd3 O4 C24 -126.2(6)
O9 Gd3 O4 C24 -2.6(6)
Gd4 Gd3 O4 C24 -103.7(6)
Gd1 Gd3 O4 C24 140.5(7)
Gd2 Gd3 O4 C24 -163.2(6)
O6 Gd3 O4 Gd1 92.2(4)
O7 Gd3 O4 Gd1 155.2(2)
O13 Gd3 O4 Gd1 17.1(2)
N27 Gd3 O4 Gd1 -72.1(3)
N6 Gd3 O4 Gd1 -43.3(4)
O12 Gd3 O4 Gd1 93.3(3)
O9 Gd3 O4 Gd1 -143.1(2)
C24 Gd3 O4 Gd1 -140.5(7)
Gd4 Gd3 O4 Gd1 115.75(19)
Gd2 Gd3 O4 Gd1 56.27(19)
O14 Gd1 O4 C24 112.9(7)
O13 Gd1 O4 C24 -149.3(7)
O19 Gd1 O4 C24 -102.5(7)
O18 Gd1 O4 C24 133.9(7)
N17 Gd1 O4 C24 -37.2(7)
O1 Gd1 O4 C24 65.6(7)
N3 Gd1 O4 C24 6.6(8)
Gd3 Gd1 O4 C24 -132.0(8)
Gd2 Gd1 O4 C24 172.3(7)
O14 Gd1 O4 Gd3 -115.1(4)
O13 Gd1 O4 Gd3 -17.3(2)
O19 Gd1 O4 Gd3 29.5(4)
O18 Gd1 O4 Gd3 -94.1(3)
N17 Gd1 O4 Gd3 94.8(3)
O1 Gd1 O4 Gd3 -162.4(3)
N3 Gd1 O4 Gd3 138.6(3)
Gd2 Gd1 O4 Gd3 -55.68(19)
O4 Gd3 O6 C30 -154.7(8)
O7 Gd3 O6 C30 135.8(9)
O13 Gd3 O6 C30 -86.9(9)
N27 Gd3 O6 C30 0.6(11)
N6 Gd3 O6 C30 -6.0(9)
O12 Gd3 O6 C30 -155.8(9)
O9 Gd3 O6 C30 80.6(9)
C24 Gd3 O6 C30 160.9(8)
Gd4 Gd3 O6 C30 170.7(10)
Gd1 Gd3 O6 C30 -100.8(9)
Gd2 Gd3 O6 C30 -117.3(9)
O4 Gd3 O6 Gd4 34.6(4)
O7 Gd3 O6 Gd4 -34.8(2)
O13 Gd3 O6 Gd4 102.4(2)
N27 Gd3 O6 Gd4 -170.0(3)
N6 Gd3 O6 Gd4 -176.6(3)
O12 Gd3 O6 Gd4 33.5(2)
O9 Gd3 O6 Gd4 -90.1(2)
C24 Gd3 O6 Gd4 -9.8(6)
Gd1 Gd3 O6 Gd4 88.5(2)
Gd2 Gd3 O6 Gd4 72.08(16)
O44 Gd4 O6 C30 -27.2(8)
O12 Gd4 O6 C30 151.5(7)
O7 Gd4 O6 C30 -137.6(7)
O15 Gd4 O6 C30 81.0(7)
O11 Gd4 O6 C30 5.0(6)
N7 Gd4 O6 C30 97.8(7)
O10 Gd4 O6 C30 -66.1(7)
N19 Gd4 O6 C30 -151.6(6)
Gd3 Gd4 O6 C30 -172.8(8)
Gd2 Gd4 O6 C30 117.1(7)
O44 Gd4 O6 Gd3 145.7(3)
O12 Gd4 O6 Gd3 -35.7(2)
O7 Gd4 O6 Gd3 35.2(2)
O15 Gd4 O6 Gd3 -106.2(2)
O11 Gd4 O6 Gd3 177.8(3)
N7 Gd4 O6 Gd3 -89.4(4)
O10 Gd4 O6 Gd3 106.8(2)
N19 Gd4 O6 Gd3 21.2(4)
Gd2 Gd4 O6 Gd3 -70.03(16)
O4 Gd3 O7 C31 69.0(6)
O6 Gd3 O7 C31 -144.4(7)
O13 Gd3 O7 C31 136.7(6)
N27 Gd3 O7 C31 0.1(8)
N6 Gd3 O7 C31 -94.1(7)
O12 Gd3 O7 C31 136.3(7)
O9 Gd3 O7 C31 -31.1(6)
C24 Gd3 O7 C31 47.1(6)
Gd4 Gd3 O7 C31 179.1(7)
Gd1 Gd3 O7 C31 87.7(6)
Gd2 Gd3 O7 C31 148.7(6)
O4 Gd3 O7 Gd4 -110.1(2)
O6 Gd3 O7 Gd4 36.5(2)
O13 Gd3 O7 Gd4 -42.4(4)
N27 Gd3 O7 Gd4 -178.9(3)
N6 Gd3 O7 Gd4 86.9(3)
O12 Gd3 O7 Gd4 -42.7(2)
O9 Gd3 O7 Gd4 149.8(3)
C24 Gd3 O7 Gd4 -132.0(3)
Gd1 Gd3 O7 Gd4 -91.4(2)
Gd2 Gd3 O7 Gd4 -30.34(19)
O44 Gd4 O7 C31 16.4(9)
O12 Gd4 O7 C31 -133.9(9)
O15 Gd4 O7 C31 -160.6(8)
O6 Gd4 O7 C31 146.2(9)
O11 Gd4 O7 C31 106.8(8)
N7 Gd4 O7 C31 -70.8(9)
O10 Gd4 O7 C31 59.1(8)
N19 Gd4 O7 C31 -44.4(8)
Gd3 Gd4 O7 C31 -178.8(10)
Gd2 Gd4 O7 C31 -149.9(8)
O44 Gd4 O7 Gd3 -164.8(2)
O12 Gd4 O7 Gd3 44.9(2)
O15 Gd4 O7 Gd3 18.2(4)
O6 Gd4 O7 Gd3 -35.0(2)
O11 Gd4 O7 Gd3 -74.4(3)
N7 Gd4 O7 Gd3 108.0(3)
O10 Gd4 O7 Gd3 -122.1(2)
N19 Gd4 O7 Gd3 134.4(3)
Gd2 Gd4 O7 Gd3 28.89(18)
O4 Gd3 O9 C32 -60.5(5)
O6 Gd3 O9 C32 90.1(5)
O7 Gd3 O9 C32 27.6(5)
O13 Gd3 O9 C32 -127.8(7)
N27 Gd3 O9 C32 -128.7(6)
N6 Gd3 O9 C32 164.1(6)
O12 Gd3 O9 C32 13.8(6)
C24 Gd3 O9 C32 -61.5(5)
Gd4 Gd3 O9 C32 46.9(5)
Gd1 Gd3 O9 C32 -88.5(5)
Gd2 Gd3 O9 C32 27.2(8)
O4 Gd3 O9 C51 96.8(6)
O6 Gd3 O9 C51 -112.7(6)
O7 Gd3 O9 C51 -175.2(7)
O13 Gd3 O9 C51 29.4(10)
N27 Gd3 O9 C51 28.5(6)
N6 Gd3 O9 C51 -38.7(6)
O12 Gd3 O9 C51 171.0(6)
C24 Gd3 O9 C51 95.7(7)
Gd4 Gd3 O9 C51 -155.9(6)
Gd1 Gd3 O9 C51 68.7(7)
Gd2 Gd3 O9 C51 -175.6(5)
O44 Gd4 O10 C53 -18.5(5)
O12 Gd4 O10 C53 -173.9(5)
O7 Gd4 O10 C53 -157.1(6)
O15 Gd4 O10 C53 73.6(6)
O6 Gd4 O10 C53 131.4(6)
O11 Gd4 O10 C53 65.7(5)
N7 Gd4 O10 C53 -35.5(7)
N19 Gd4 O10 C53 -93.2(6)
Gd3 Gd4 O10 C53 169.5(5)
Gd2 Gd4 O10 C53 137.0(5)
O44 Gd4 O10 C54 -169.8(7)
O12 Gd4 O10 C54 34.8(7)
O7 Gd4 O10 C54 51.6(6)
O15 Gd4 O10 C54 -77.7(7)
O6 Gd4 O10 C54 -20.0(6)
O11 Gd4 O10 C54 -85.6(6)
N7 Gd4 O10 C54 173.1(6)
N19 Gd4 O10 C54 115.4(7)
Gd3 Gd4 O10 C54 18.2(6)
Gd2 Gd4 O10 C54 -14.4(8)
O44 Gd4 O11 C64 154.4(7)
O12 Gd4 O11 C64 -43.2(7)
O7 Gd4 O11 C64 39.2(7)
O15 Gd4 O11 C64 -87.7(7)
O6 Gd4 O11 C64 -2.3(6)
N7 Gd4 O11 C64 -142.9(6)
O10 Gd4 O11 C64 87.1(7)
N19 Gd4 O11 C64 139.5(7)
Gd3 Gd4 O11 C64 -0.9(7)
Gd2 Gd4 O11 C64 -62.5(6)
O44 Gd4 O11 C63 -27.6(7)
O12 Gd4 O11 C63 134.8(7)
O7 Gd4 O11 C63 -142.8(7)
O15 Gd4 O11 C63 90.3(7)
O6 Gd4 O11 C63 175.7(8)
N7 Gd4 O11 C63 35.1(7)
O10 Gd4 O11 C63 -94.9(7)
N19 Gd4 O11 C63 -42.5(9)
Gd3 Gd4 O11 C63 177.1(7)
Gd2 Gd4 O11 C63 115.5(7)
O16 Gd2 O12 Gd4 67.9(3)
O20 Gd2 O12 Gd4 175.8(3)
O18 Gd2 O12 Gd4 -161.7(3)
O13 Gd2 O12 Gd4 122.3(3)
O15 Gd2 O12 Gd4 -8.7(2)
N24 Gd2 O12 Gd4 -31.6(5)
N1 Gd2 O12 Gd4 -94.5(3)
Gd3 Gd2 O12 Gd4 102.6(3)
Gd1 Gd2 O12 Gd4 159.4(3)
O16 Gd2 O12 Gd3 -34.7(3)
O20 Gd2 O12 Gd3 73.2(4)
O18 Gd2 O12 Gd3 95.7(3)
O13 Gd2 O12 Gd3 19.7(2)
O15 Gd2 O12 Gd3 -111.3(3)
N24 Gd2 O12 Gd3 -134.2(4)
N1 Gd2 O12 Gd3 162.9(3)
Gd1 Gd2 O12 Gd3 56.78(17)
Gd4 Gd2 O12 Gd3 -102.6(3)
O44 Gd4 O12 Gd2 102.8(5)
O7 Gd4 O12 Gd2 -149.4(3)
O15 Gd4 O12 Gd2 8.9(2)
O6 Gd4 O12 Gd2 -75.0(3)
O11 Gd4 O12 Gd2 -37.1(4)
N7 Gd4 O12 Gd2 76.6(3)
O10 Gd4 O12 Gd2 -132.3(3)
N19 Gd4 O12 Gd2 141.6(3)
Gd3 Gd4 O12 Gd2 -107.9(3)
O44 Gd4 O12 Gd3 -149.2(4)
O7 Gd4 O12 Gd3 -41.5(2)
O15 Gd4 O12 Gd3 116.8(3)
O6 Gd4 O12 Gd3 32.9(2)
O11 Gd4 O12 Gd3 70.8(3)
N7 Gd4 O12 Gd3 -175.5(3)
O10 Gd4 O12 Gd3 -24.4(4)
N19 Gd4 O12 Gd3 -110.5(2)
Gd2 Gd4 O12 Gd3 107.9(3)
O4 Gd3 O12 Gd2 -97.6(3)
O6 Gd3 O12 Gd2 81.7(2)
O7 Gd3 O12 Gd2 159.2(3)
O13 Gd3 O12 Gd2 -20.5(2)
N27 Gd3 O12 Gd2 -75.4(4)
N6 Gd3 O12 Gd2 37.8(4)
O9 Gd3 O12 Gd2 172.70(19)
C24 Gd3 O12 Gd2 -117.0(3)
Gd4 Gd3 O12 Gd2 116.7(3)
Gd1 Gd3 O12 Gd2 -58.80(17)
O4 Gd3 O12 Gd4 145.7(3)
O6 Gd3 O12 Gd4 -34.9(2)
O7 Gd3 O12 Gd4 42.5(2)
O13 Gd3 O12 Gd4 -137.2(3)
N27 Gd3 O12 Gd4 167.9(3)
N6 Gd3 O12 Gd4 -78.9(3)
O9 Gd3 O12 Gd4 56.0(3)
C24 Gd3 O12 Gd4 126.3(3)
Gd1 Gd3 O12 Gd4 -175.5(2)
Gd2 Gd3 O12 Gd4 -116.7(3)
O14 Gd1 O13 Gd3 159.6(2)
O19 Gd1 O13 Gd3 -130.2(3)
O4 Gd1 O13 Gd3 16.7(2)
O18 Gd1 O13 Gd3 96.1(3)
N17 Gd1 O13 Gd3 -49.2(3)
O1 Gd1 O13 Gd3 62.7(4)
N3 Gd1 O13 Gd3 -112.1(5)
Gd2 Gd1 O13 Gd3 110.6(3)
O14 Gd1 O13 Gd2 49.0(3)
O19 Gd1 O13 Gd2 119.1(3)
O4 Gd1 O13 Gd2 -93.9(3)
O18 Gd1 O13 Gd2 -14.5(2)
N17 Gd1 O13 Gd2 -159.9(3)
O1 Gd1 O13 Gd2 -48.0(4)
N3 Gd1 O13 Gd2 137.2(5)
Gd3 Gd1 O13 Gd2 -110.6(3)
O4 Gd3 O13 Gd1 -17.3(2)
O6 Gd3 O13 Gd1 -162.5(2)
O7 Gd3 O13 Gd1 -93.0(3)
N27 Gd3 O13 Gd1 55.8(3)
N6 Gd3 O13 Gd1 124.1(3)
O12 Gd3 O13 Gd1 -92.7(3)
O9 Gd3 O13 Gd1 54.9(7)
C24 Gd3 O13 Gd1 -8.3(3)
Gd4 Gd3 O13 Gd1 -119.75(18)
Gd2 Gd3 O13 Gd1 -112.3(3)
O4 Gd3 O13 Gd2 95.0(3)
O6 Gd3 O13 Gd2 -50.2(2)
O7 Gd3 O13 Gd2 19.3(4)
N27 Gd3 O13 Gd2 168.1(3)
N6 Gd3 O13 Gd2 -123.6(3)
O12 Gd3 O13 Gd2 19.6(2)
O9 Gd3 O13 Gd2 167.2(4)
C24 Gd3 O13 Gd2 104.0(3)
Gd4 Gd3 O13 Gd2 -7.4(2)
Gd1 Gd3 O13 Gd2 112.3(3)
O16 Gd2 O13 Gd1 -139.4(3)
O12 Gd2 O13 Gd1 90.7(3)
O20 Gd2 O13 Gd1 -56.3(3)
O18 Gd2 O13 Gd1 14.7(2)
O15 Gd2 O13 Gd1 142.7(2)
N24 Gd2 O13 Gd1 -113.7(4)
N1 Gd2 O13 Gd1 10.1(5)
Gd3 Gd2 O13 Gd1 111.5(3)
Gd4 Gd2 O13 Gd1 118.1(2)
O16 Gd2 O13 Gd3 109.1(3)
O12 Gd2 O13 Gd3 -20.8(2)
O20 Gd2 O13 Gd3 -167.8(3)
O18 Gd2 O13 Gd3 -96.8(3)
O15 Gd2 O13 Gd3 31.2(3)
N24 Gd2 O13 Gd3 134.8(4)
N1 Gd2 O13 Gd3 -101.4(4)
Gd1 Gd2 O13 Gd3 -111.5(3)
Gd4 Gd2 O13 Gd3 6.6(2)
O16 Gd2 N1 C4 160.7(9)
O12 Gd2 N1 C4 -43.9(10)
O20 Gd2 N1 C4 93.9(10)
O18 Gd2 N1 C4 23.8(9)
O13 Gd2 N1 C4 28.4(11)
O15 Gd2 N1 C4 -111.0(10)
N24 Gd2 N1 C4 172.4(10)
Gd3 Gd2 N1 C4 -28.6(11)
Gd1 Gd2 N1 C4 34.6(10)
Gd4 Gd2 N1 C4 -77.2(9)
O16 Gd2 N1 C79 -27.9(9)
O12 Gd2 N1 C79 127.5(7)
O20 Gd2 N1 C79 -94.8(8)
O18 Gd2 N1 C79 -164.8(8)
O13 Gd2 N1 C79 -160.2(7)
O15 Gd2 N1 C79 60.4(8)
N24 Gd2 N1 C79 -16.2(7)
Gd3 Gd2 N1 C79 142.8(7)
Gd1 Gd2 N1 C79 -154.0(7)
Gd4 Gd2 N1 C79 94.2(7)
O16 Gd2 O20 C5 -23.4(11)
O12 Gd2 O20 C5 -145.0(11)
O18 Gd2 O20 C5 -167.8(12)
O13 Gd2 O20 C5 -93.8(11)
O15 Gd2 O20 C5 44.8(14)
N24 Gd2 O20 C5 51.9(12)
N1 Gd2 O20 C5 119.9(12)
Gd3 Gd2 O20 C5 -102.0(11)
Gd1 Gd2 O20 C5 -127.0(12)
O14 Gd1 N3 C11 -13.6(8)
O13 Gd1 N3 C11 -111.2(9)
O19 Gd1 N3 C11 -93.3(9)
O4 Gd1 N3 C11 130.9(8)
O18 Gd1 N3 C11 33.0(10)
N17 Gd1 N3 C11 177.5(9)
O1 Gd1 N3 C11 72.9(8)
Gd3 Gd1 N3 C11 173.1(7)
Gd2 Gd1 N3 C11 -13.8(11)
O14 Gd1 N3 C10 169.9(7)
O13 Gd1 N3 C10 72.3(9)
O19 Gd1 N3 C10 90.1(6)
O4 Gd1 N3 C10 -45.6(7)
O18 Gd1 N3 C10 -143.5(6)
N17 Gd1 N3 C10 0.9(6)
O1 Gd1 N3 C10 -103.6(6)
Gd3 Gd1 N3 C10 -3.4(8)
Gd2 Gd1 N3 C10 169.7(4)
O13 Gd1 O14 C12 178.5(10)
O19 Gd1 O14 C12 109.0(11)
O4 Gd1 O14 C12 -96.6(11)
O18 Gd1 O14 C12 -117.9(11)
N17 Gd1 O14 C12 40.5(12)
O1 Gd1 O14 C12 -51.4(10)
N3 Gd1 O14 C12 26.0(10)
Gd3 Gd1 O14 C12 -160.6(9)
Gd2 Gd1 O14 C12 -154.1(10)
O4 Gd3 N6 C28 152.1(9)
O6 Gd3 N6 C28 -2.5(9)
O7 Gd3 N6 C28 -51.9(10)
O13 Gd3 N6 C28 95.6(10)
N27 Gd3 N6 C28 -178.1(10)
O12 Gd3 N6 C28 41.0(10)
O9 Gd3 N6 C28 -103.5(9)
C24 Gd3 N6 C28 -174.2(9)
Gd4 Gd3 N6 C28 -5.1(10)
Gd1 Gd3 N6 C28 126.6(9)
Gd2 Gd3 N6 C28 63.2(9)
O4 Gd3 N6 C27 -23.0(8)
O6 Gd3 N6 C27 -177.7(7)
O7 Gd3 N6 C27 132.9(6)
O13 Gd3 N6 C27 -79.6(7)
N27 Gd3 N6 C27 6.7(6)
O12 Gd3 N6 C27 -134.1(6)
O9 Gd3 N6 C27 81.3(7)
C24 Gd3 N6 C27 10.6(8)
Gd4 Gd3 N6 C27 179.8(6)
Gd1 Gd3 N6 C27 -48.6(7)
Gd2 Gd3 N6 C27 -112.0(7)
O44 Gd4 N7 C43 78.4(8)
O12 Gd4 N7 C43 -113.9(8)
O7 Gd4 N7 C43 -169.3(7)
O15 Gd4 N7 C43 -45.3(8)
O6 Gd4 N7 C43 -63.1(9)
O11 Gd4 N7 C43 12.9(8)
O10 Gd4 N7 C43 94.6(8)
N19 Gd4 N7 C43 163.7(8)
Gd3 Gd4 N7 C43 -117.9(7)
Gd2 Gd4 N7 C43 -81.4(8)
O44 Gd4 N7 C42 -80.9(6)
O12 Gd4 N7 C42 86.8(6)
O7 Gd4 N7 C42 31.4(7)
O15 Gd4 N7 C42 155.5(7)
O6 Gd4 N7 C42 137.6(6)
O11 Gd4 N7 C42 -146.4(6)
O10 Gd4 N7 C42 -64.7(7)
N19 Gd4 N7 C42 4.4(6)
Gd3 Gd4 N7 C42 82.8(6)
Gd2 Gd4 N7 C42 119.3(6)
O44 Gd4 O15 C45 7.5(8)
O12 Gd4 O15 C45 158.3(8)
O7 Gd4 O15 C45 -175.3(7)
O6 Gd4 O15 C45 -125.4(7)
O11 Gd4 O15 C45 -59.3(7)
N7 Gd4 O15 C45 65.2(7)
O10 Gd4 O15 C45 -67.0(8)
N19 Gd4 O15 C45 97.1(7)
Gd3 Gd4 O15 C45 -163.6(7)
Gd2 Gd4 O15 C45 166.5(9)
O44 Gd4 O15 Gd2 -159.0(2)
O12 Gd4 O15 Gd2 -8.2(2)
O7 Gd4 O15 Gd2 18.2(4)
O6 Gd4 O15 Gd2 68.2(3)
O11 Gd4 O15 Gd2 134.2(3)
N7 Gd4 O15 Gd2 -101.3(3)
O10 Gd4 O15 Gd2 126.5(3)
N19 Gd4 O15 Gd2 -69.4(3)
Gd3 Gd4 O15 Gd2 29.9(2)
O16 Gd2 O15 C45 83.2(9)
O12 Gd2 O15 C45 -156.0(9)
O20 Gd2 O15 C45 16.9(11)
O18 Gd2 O15 C45 -120.8(8)
O13 Gd2 O15 C45 149.3(8)
N24 Gd2 O15 C45 9.8(9)
N1 Gd2 O15 C45 -57.0(9)
Gd3 Gd2 O15 C45 167.6(8)
Gd1 Gd2 O15 C45 -175.1(7)
Gd4 Gd2 O15 C45 -164.3(10)
O16 Gd2 O15 Gd4 -112.6(3)
O12 Gd2 O15 Gd4 8.3(2)
O20 Gd2 O15 Gd4 -178.8(4)
O18 Gd2 O15 Gd4 43.5(4)
O13 Gd2 O15 Gd4 -46.4(3)
N24 Gd2 O15 Gd4 174.1(3)
N1 Gd2 O15 Gd4 107.3(3)
Gd3 Gd2 O15 Gd4 -28.1(2)
Gd1 Gd2 O15 Gd4 -10.9(4)
O12 Gd4 O44 C52 158.1(7)
O7 Gd4 O44 C52 63.6(8)
O15 Gd4 O44 C52 -118.8(7)
O6 Gd4 O44 C52 -24.7(9)
O11 Gd4 O44 C52 -54.3(7)
N7 Gd4 O44 C52 -174.2(8)
O10 Gd4 O44 C52 18.7(7)
N19 Gd4 O44 C52 118.9(8)
Gd3 Gd4 O44 C52 38.8(10)
Gd2 Gd4 O44 C52 -139.6(6)
O16 Gd2 O18 C2 -171.4(8)
O12 Gd2 O18 C2 76.8(9)
O20 Gd2 O18 C2 -119.1(9)
O13 Gd2 O18 C2 154.2(9)
O15 Gd2 O18 C2 42.7(10)
N24 Gd2 O18 C2 -66.4(10)
N1 Gd2 O18 C2 -28.7(9)
Gd3 Gd2 O18 C2 116.7(9)
Gd1 Gd2 O18 C2 168.4(10)
Gd4 Gd2 O18 C2 66.7(9)
O16 Gd2 O18 Gd1 20.2(4)
O12 Gd2 O18 Gd1 -91.6(3)
O20 Gd2 O18 Gd1 72.5(3)
O13 Gd2 O18 Gd1 -14.1(2)
O15 Gd2 O18 Gd1 -125.7(3)
N24 Gd2 O18 Gd1 125.2(3)
N1 Gd2 O18 Gd1 163.0(3)
Gd3 Gd2 O18 Gd1 -51.63(19)
Gd4 Gd2 O18 Gd1 -101.7(2)
O14 Gd1 O18 C2 85.2(7)
O13 Gd1 O18 C2 -156.5(7)
O19 Gd1 O18 C2 145.0(6)
O4 Gd1 O18 C2 -82.4(7)
N17 Gd1 O18 C2 -66.9(8)
O1 Gd1 O18 C2 -4.1(6)
N3 Gd1 O18 C2 39.0(7)
Gd3 Gd1 O18 C2 -118.9(6)
Gd2 Gd1 O18 C2 -171.0(8)
O14 Gd1 O18 Gd2 -103.8(3)
O13 Gd1 O18 Gd2 14.5(2)
O19 Gd1 O18 Gd2 -44.0(4)
O4 Gd1 O18 Gd2 88.6(3)
N17 Gd1 O18 Gd2 104.2(5)
O1 Gd1 O18 Gd2 166.9(3)
N3 Gd1 O18 Gd2 -150.0(3)
Gd3 Gd1 O18 Gd2 52.17(19)
C73 C72 O16 Gd2 11.2(11)
C75 C72 O16 Gd2 -172.5(6)
O12 Gd2 O16 C72 -149.9(8)
O20 Gd2 O16 C72 70.3(9)
O18 Gd2 O16 C72 118.9(8)
O13 Gd2 O16 C72 153.9(9)
O15 Gd2 O16 C72 -85.9(9)
N24 Gd2 O16 C72 -9.0(8)
N1 Gd2 O16 C72 2.3(11)
Gd3 Gd2 O16 C72 -171.2(9)
Gd1 Gd2 O16 C72 131.2(8)
Gd4 Gd2 O16 C72 -118.8(8)
C90 O1 C1 C82 -11.4(15)
Gd1 O1 C1 C82 176.9(9)
C90 O1 C1 C2 168.0(9)
Gd1 O1 C1 C2 -3.7(12)
Gd2 O18 C2 C1 -163.1(8)
Gd1 O18 C2 C1 4.2(13)
Gd2 O18 C2 C3 18.3(15)
Gd1 O18 C2 C3 -174.4(7)
C82 C1 C2 O18 178.9(11)
O1 C1 C2 O18 -0.4(15)
C82 C1 C2 C3 -2.4(17)
O1 C1 C2 C3 178.3(9)
O18 C2 C3 C4 13.0(17)
C1 C2 C3 C4 -165.6(11)
O18 C2 C3 C80 -179.5(10)
C1 C2 C3 C80 1.8(15)
C79 N1 C4 C3 177.4(12)
Gd2 N1 C4 C3 -11.3(18)
C2 C3 C4 N1 -15(2)
C80 C3 C4 N1 177.1(11)
O4 Gd3 N27 C26 149.5(8)
O6 Gd3 N27 C26 -15.5(9)
O7 Gd3 N27 C26 -132.3(7)
O13 Gd3 N27 C26 76.1(7)
N6 Gd3 N27 C26 -8.7(7)
O12 Gd3 N27 C26 127.5(7)
O9 Gd3 N27 C26 -104.2(7)
C24 Gd3 N27 C26 174.5(8)
Gd1 Gd3 N27 C26 109.6(7)
Gd2 Gd3 N27 C26 84.8(7)
O4 Gd3 N27 C7 -22.2(6)
O6 Gd3 N27 C7 172.8(6)
O7 Gd3 N27 C7 56.0(8)
O13 Gd3 N27 C7 -95.6(7)
N6 Gd3 N27 C7 179.6(7)
O12 Gd3 N27 C7 -44.2(8)
O9 Gd3 N27 C7 84.1(7)
C24 Gd3 N27 C7 2.8(6)
Gd1 Gd3 N27 C7 -62.1(6)
Gd2 Gd3 N27 C7 -86.9(7)
C26 N27 C7 N17 -83.8(10)
Gd3 N27 C7 N17 87.7(7)
C26 N27 C7 C19 161.7(9)
Gd3 N27 C7 C19 -26.8(10)
N27 C7 N17 C9 148.2(8)
C19 C7 N17 C9 -96.5(10)
N27 C7 N17 Gd1 -46.2(8)
C19 C7 N17 Gd1 69.2(9)
O14 Gd1 N17 C9 -16.9(9)
O13 Gd1 N17 C9 -156.6(7)
O19 Gd1 N17 C9 -82.4(8)
O4 Gd1 N17 C9 139.1(8)
O18 Gd1 N17 C9 123.4(7)
O1 Gd1 N17 C9 68.9(8)
N3 Gd1 N17 C9 -1.8(7)
Gd3 Gd1 N17 C9 175.6(8)
Gd2 Gd1 N17 C9 -174.8(6)
O14 Gd1 N17 C7 178.1(6)
O13 Gd1 N17 C7 38.4(7)
O19 Gd1 N17 C7 112.5(7)
O4 Gd1 N17 C7 -26.0(6)
O18 Gd1 N17 C7 -41.7(9)
O1 Gd1 N17 C7 -96.1(7)
N3 Gd1 N17 C7 -166.9(8)
Gd3 Gd1 N17 C7 10.5(6)
Gd2 Gd1 N17 C7 20.1(8)
C7 N17 C9 C10 168.6(9)
Gd1 N17 C9 C10 2.7(14)
C7 N17 C9 C86 -8.1(14)
Gd1 N17 C9 C86 -174.0(7)
N17 C9 C10 C17 -175.9(11)
C86 C9 C10 C17 1.0(16)
N17 C9 C10 N3 -1.7(15)
C86 C9 C10 N3 175.3(9)
C11 N3 C10 C9 -176.8(10)
Gd1 N3 C10 C9 -0.1(11)
C11 N3 C10 C17 -1.8(14)
Gd1 N3 C10 C17 174.8(8)
C10 N3 C11 C87 -178.0(10)
Gd1 N3 C11 C87 5.8(16)
C12 C87 C11 N3 4.5(19)
C91 C87 C11 N3 -172.6(11)
Gd1 O14 C12 C87 -25.4(16)
Gd1 O14 C12 C13 150.6(9)
C11 C87 C12 O14 1.4(16)
C91 C87 C12 O14 178.7(9)
C11 C87 C12 C13 -174.3(10)
C91 C87 C12 C13 2.9(14)
C01 O3 C13 C15 17(2)
C01 O3 C13 C12 -168.9(13)
O14 C12 C13 O3 1.5(15)
C87 C12 C13 O3 177.3(10)
O14 C12 C13 C15 176.2(10)
C87 C12 C13 C15 -7.9(16)
O3 C13 C15 C16 -178.7(12)
C12 C13 C15 C16 7.3(18)
C13 C15 C16 C91 -2(2)
N27 C7 C19 C20 -130.9(10)
N17 C7 C19 C20 116.5(11)
N27 C7 C19 C24 56.3(12)
N17 C7 C19 C24 -56.3(12)
C24 C19 C20 C21 -1.4(16)
C7 C19 C20 C21 -174.2(9)
C19 C20 C21 C22 2.3(16)
C20 C21 C22 C23 -1.6(16)
C21 C22 C23 C24 0.0(15)
C21 C22 C23 O5 -179.3(9)
C25 O5 C23 C22 -14.4(13)
C25 O5 C23 C24 166.3(8)
Gd3 O4 C24 C23 110.4(9)
Gd1 O4 C24 C23 -119.1(8)
Gd3 O4 C24 C19 -70.5(10)
Gd1 O4 C24 C19 60.0(11)
Gd1 O4 C24 Gd3 130.5(7)
C22 C23 C24 O4 180.0(9)
O5 C23 C24 O4 -0.7(13)
C22 C23 C24 C19 0.8(14)
O5 C23 C24 C19 -179.8(8)
C22 C23 C24 Gd3 -124.6(9)
O5 C23 C24 Gd3 54.8(10)
C20 C19 C24 O4 -179.3(9)
C7 C19 C24 O4 -6.5(14)
C20 C19 C24 C23 -0.1(15)
C7 C19 C24 C23 172.7(9)
C20 C19 C24 Gd3 138.0(9)
C7 C19 C24 Gd3 -49.2(9)
O6 Gd3 C24 O4 91.0(7)
O7 Gd3 C24 O4 115.0(6)
O13 Gd3 C24 O4 -21.4(6)
N27 Gd3 C24 O4 -102.3(6)
N6 Gd3 C24 O4 -106.3(6)
O12 Gd3 C24 O4 50.0(6)
O9 Gd3 C24 O4 177.4(6)
Gd4 Gd3 C24 O4 84.0(6)
Gd1 Gd3 C24 O4 -27.2(5)
Gd2 Gd3 C24 O4 16.9(6)
O4 Gd3 C24 C23 -102.5(11)
O6 Gd3 C24 C23 -11.4(12)
O7 Gd3 C24 C23 12.5(8)
O13 Gd3 C24 C23 -123.8(9)
N27 Gd3 C24 C23 155.3(9)
N6 Gd3 C24 C23 151.3(8)
O12 Gd3 C24 C23 -52.5(9)
O9 Gd3 C24 C23 74.9(9)
Gd4 Gd3 C24 C23 -18.5(9)
Gd1 Gd3 C24 C23 -129.7(9)
Gd2 Gd3 C24 C23 -85.5(9)
O4 Gd3 C24 C19 124.5(9)
O6 Gd3 C24 C19 -144.5(6)
O7 Gd3 C24 C19 -120.6(6)
O13 Gd3 C24 C19 103.1(6)
N27 Gd3 C24 C19 22.2(6)
N6 Gd3 C24 C19 18.2(8)
O12 Gd3 C24 C19 174.4(6)
O9 Gd3 C24 C19 -58.1(6)
Gd4 Gd3 C24 C19 -151.5(6)
Gd1 Gd3 C24 C19 97.3(6)
Gd2 Gd3 C24 C19 141.4(6)
C7 N27 C26 C27 -177.2(10)
Gd3 N27 C26 C27 10.5(14)
C7 N27 C26 C70 1.5(14)
Gd3 N27 C26 C70 -170.8(7)
N27 C26 C27 N6 -3.9(17)
C70 C26 C27 N6 177.4(9)
N27 C26 C27 C68 179.4(11)
C70 C26 C27 C68 0.6(16)
C28 N6 C27 C26 179.3(10)
Gd3 N6 C27 C26 -4.8(12)
C28 N6 C27 C68 -3.9(15)
Gd3 N6 C27 C68 172.0(8)
C27 N6 C28 C29 -179.2(11)
Gd3 N6 C28 C29 5.7(17)
N6 C28 C29 C30 -1(2)
N6 C28 C29 C67 173.8(11)
Gd3 O6 C30 C29 10.6(15)
Gd4 O6 C30 C29 179.6(7)
Gd3 O6 C30 C64 -176.4(7)
Gd4 O6 C30 C64 -7.4(12)
C67 C29 C30 O6 178.6(10)
C28 C29 C30 O6 -6.2(18)
C67 C29 C30 C64 5.8(16)
C28 C29 C30 C64 -179.1(11)
Gd3 O7 C31 C32 31.0(10)
Gd4 O7 C31 C32 -150.4(6)
Gd3 O7 C31 C36 -142.5(7)
Gd4 O7 C31 C36 36.1(13)
C51 O9 C32 C31 175.3(7)
Gd3 O9 C32 C31 -24.7(9)
C51 O9 C32 C33 -7.3(12)
Gd3 O9 C32 C33 152.7(8)
O7 C31 C32 O9 -0.3(11)
C36 C31 C32 O9 173.2(8)
O7 C31 C32 C33 -177.9(8)
C36 C31 C32 C33 -4.4(13)
O9 C32 C33 C34 -174.7(8)
C31 C32 C33 C34 2.6(14)
C32 C33 C34 C35 0.0(15)
C33 C34 C35 C36 -0.8(15)
O7 C31 C36 C37 5.9(14)
C32 C31 C36 C37 -167.3(8)
O7 C31 C36 C35 176.7(8)
C32 C31 C36 C35 3.4(13)
C34 C35 C36 C31 -0.8(13)
C34 C35 C36 C37 170.6(9)
C31 C36 C37 N19 -7.7(15)
C35 C36 C37 N19 -178.5(9)
C36 C37 N19 C39 174.0(9)
C36 C37 N19 Gd4 -20.8(13)
O44 Gd4 N19 C37 -95.9(7)
O12 Gd4 N19 C37 101.1(7)
O7 Gd4 N19 C37 32.5(7)
O15 Gd4 N19 C37 156.6(7)
O6 Gd4 N19 C37 46.7(8)
O11 Gd4 N19 C37 -81.1(9)
N7 Gd4 N19 C37 -170.8(8)
O10 Gd4 N19 C37 -33.3(7)
Gd3 Gd4 N19 C37 60.3(7)
Gd2 Gd4 N19 C37 121.6(7)
O44 Gd4 N19 C39 69.7(6)
O12 Gd4 N19 C39 -93.3(6)
O7 Gd4 N19 C39 -161.8(7)
O15 Gd4 N19 C39 -37.7(7)
O6 Gd4 N19 C39 -147.6(6)
O11 Gd4 N19 C39 84.5(8)
N7 Gd4 N19 C39 -5.1(6)
O10 Gd4 N19 C39 132.3(6)
Gd3 Gd4 N19 C39 -134.0(6)
Gd2 Gd4 N19 C39 -72.8(6)
C37 N19 C39 C42 172.2(9)
Gd4 N19 C39 C42 5.5(12)
C37 N19 C39 C40 -11.7(14)
Gd4 N19 C39 C40 -178.4(7)
N19 C39 C42 N7 -1.3(15)
C40 C39 C42 N7 -177.5(9)
N19 C39 C42 C88 171.7(9)
C40 C39 C42 C88 -4.5(14)
C43 N7 C42 C39 -164.4(10)
Gd4 N7 C42 C39 -3.9(12)
C43 N7 C42 C88 22.8(14)
Gd4 N7 C42 C88 -176.8(7)
C42 N7 C43 C44 -179.6(10)
Gd4 N7 C43 C44 21.7(14)
N7 C43 C44 C50 -164.7(11)
N7 C43 C44 C45 9.9(18)
Gd4 O15 C45 C46 117.3(10)
Gd2 O15 C45 C46 -79.7(13)
Gd4 O15 C45 C44 -65.8(12)
Gd2 O15 C45 C44 97.3(11)
C43 C44 C45 O15 11.3(17)
C50 C44 C45 O15 -174.3(11)
C43 C44 C45 C46 -171.5(11)
C50 C44 C45 C46 2.8(16)
C47 O8 C46 C48 11.1(16)
C47 O8 C46 C45 -168.8(9)
O15 C45 C46 C48 176.1(11)
C44 C45 C46 C48 -1.0(17)
O15 C45 C46 O8 -4.0(15)
C44 C45 C46 O8 178.9(9)
O8 C46 C48 C49 179.2(12)
C45 C46 C48 C49 -1(2)
C46 C48 C49 C50 1(2)
C43 C44 C50 C49 172.0(12)
C45 C44 C50 C49 -2.7(18)
C48 C49 C50 C44 1(2)
Gd4 O44 C52 C58 160.3(8)
Gd4 O44 C52 C53 -16.2(12)
O44 C52 C53 C55 -177.8(9)
C58 C52 C53 C55 5.3(15)
O44 C52 C53 O10 -4.4(12)
C58 C52 C53 O10 178.7(8)
C54 O10 C53 C55 -14.2(13)
Gd4 O10 C53 C55 -168.5(8)
C54 O10 C53 C52 172.3(8)
Gd4 O10 C53 C52 18.0(9)
C52 C53 C55 C56 -6.9(16)
O10 C53 C55 C56 -179.6(9)
C53 C55 C56 C57 5.5(17)
C55 C56 C57 C58 -2.5(17)
O44 C52 C58 C57 -178.5(10)
C53 C52 C58 C57 -1.8(15)
O44 C52 C58 C59 -1.8(15)
C53 C52 C58 C59 174.9(9)
C56 C57 C58 C52 0.6(16)
C56 C57 C58 C59 -175.9(10)
C60 N10 C59 C58 -179.9(10)
C52 C58 C59 N10 178.0(10)
C57 C58 C59 N10 -5.3(16)
C59 N10 C60 C61 -179.8(10)
C59 N10 C60 C83 -3.9(17)
N10 C60 C61 N23 -3.0(18)
C83 C60 C61 N23 -179.3(12)
N10 C60 C61 C14 177.0(11)
C83 C60 C61 C14 0.8(18)
O6 C30 C64 C65 -179.8(9)
C29 C30 C64 C65 -6.8(17)
O6 C30 C64 O11 4.7(14)
C29 C30 C64 O11 177.7(9)
C63 O11 C64 C65 6.1(14)
Gd4 O11 C64 C65 -175.7(8)
C63 O11 C64 C30 -178.4(9)
Gd4 O11 C64 C30 -0.2(12)
C30 C64 C65 C66 5.9(16)
O11 C64 C65 C66 -178.9(9)
C64 C65 C66 C67 -4.4(16)
C65 C66 C67 C29 4.0(19)
C30 C29 C67 C66 -4.6(18)
C28 C29 C67 C66 179.5(12)
C95 C75 O17 C89 -1.1(15)
C72 C75 O17 C89 176.6(12)
O16 Gd2 N24 C93 1.6(11)
O12 Gd2 N24 C93 116.6(11)
O20 Gd2 N24 C93 -81.9(11)
O18 Gd2 N24 C93 -131.6(11)
O13 Gd2 N24 C93 -23.3(13)
O15 Gd2 N24 C93 94.9(11)
N1 Gd2 N24 C93 -170.5(12)
Gd3 Gd2 N24 C93 41.9(14)
Gd1 Gd2 N24 C93 -80.3(12)
Gd4 Gd2 N24 C93 98.6(11)
O16 Gd2 N24 C78 -172.1(9)
O12 Gd2 N24 C78 -57.2(10)
O20 Gd2 N24 C78 104.4(8)
O18 Gd2 N24 C78 54.7(9)
O13 Gd2 N24 C78 163.0(7)
O15 Gd2 N24 C78 -78.8(8)
N1 Gd2 N24 C78 15.7(8)
Gd3 Gd2 N24 C78 -131.9(7)
Gd1 Gd2 N24 C78 106.0(8)
Gd4 Gd2 N24 C78 -75.1(8)
C93 N24 C78 C79 170.6(13)
Gd2 N24 C78 C79 -15.1(15)
C93 N24 C78 C84 -7.5(19)
Gd2 N24 C78 C84 166.8(11)
C4 N1 C79 C85 -2.8(17)
Gd2 N1 C79 C85 -175.5(10)
C4 N1 C79 C78 -171.6(11)
Gd2 N1 C79 C78 15.8(13)
N24 C78 C79 N1 -0.5(19)
C84 C78 C79 N1 177.7(12)
N24 C78 C79 C85 -169.4(12)
C84 C78 C79 C85 8.8(19)
C4 C3 C80 C81 169.8(12)
C2 C3 C80 C81 1.0(18)
C3 C80 C81 C82 -3(2)
O1 C1 C82 C81 179.3(12)
C2 C1 C82 C81 0(2)
C80 C81 C82 C1 3(2)
O14 Gd1 O19 C92 151.0(12)
O13 Gd1 O19 C92 36.0(12)
O4 Gd1 O19 C92 -9.1(13)
O18 Gd1 O19 C92 93.2(12)
N17 Gd1 O19 C92 -69.9(12)
O1 Gd1 O19 C92 -164.9(10)
N3 Gd1 O19 C92 -136.0(12)
Gd3 Gd1 O19 C92 8.0(12)
Gd2 Gd1 O19 C92 68.2(12)
C61 C60 C83 N25 -163(7)
N10 C60 C83 N25 22(8)
C15 C16 C91 C87 -4(2)
C11 C87 C91 C16 -179.4(12)
C12 C87 C91 C16 3.1(17)
C78 N24 C93 C73 176.5(13)
Gd2 N24 C93 C73 3(2)
C74 C73 C93 N24 177.3(13)
C72 C73 C93 N24 -4(2)
